data_4518819
loop_
_publ_author_name
'De Silva, D. Nirosha T.'
'Dais, Tyson N.'
'Jameson, Geoffrey B.'
'Cutler, Daniel J.'
'Brechin, Euan K.'
'Davies, Casey G.'
'Jameson, Guy N. L.'
'Plieger, Paul G.'

_publ_section_title
;
 Synthesis and Characterization of Symmetrically versus Unsymmetrically
 Proton-Bridged Hexa-Iron Clusters
;
_journal_issue 25
_journal_name_full 'ACS Omega'
_journal_page_first 16661
_journal_page_last 16669
_journal_paper_doi 10.1021/acsomega.1c02255
_journal_volume 6
_journal_year 2021
_chemical_formula_moiety 'C111 H126 F6 Fe6 N12 O14, C5 H5 N, 3(B F4)'
_chemical_formula_sum 'C116 H131 B3 F18 Fe6 N13 O14'
_chemical_formula_weight 2640.86
_space_group_crystal_system monoclinic
_space_group_IT_number 14
_space_group_name_Hall '-P 2ybc'
_space_group_name_H-M_alt 'P 1 21/c 1'
_atom_sites_solution_hydrogens geom
_audit_creation_date 2020-12-04
_audit_creation_method
;
Olex2 1.3
(compiled 2020.02.04 svn.rd84adfe8 for OlexSys, GUI svn.r6032)
;
_cell_angle_alpha 90
_cell_angle_beta 113.409(8)
_cell_angle_gamma 90
_cell_formula_units_Z 4
_cell_length_a 17.9936(4)
_cell_length_b 37.0613(7)
_cell_length_c 20.4370(14)
_cell_measurement_reflns_used 20812
_cell_measurement_temperature 163
_cell_measurement_theta_max 71.9
_cell_measurement_theta_min 6.6
_cell_volume 12507.0(12)
_computing_cell_refinement
;
CrystalClear-SM Expert 2.0 rc14 (Rigaku, 2009)
;
_computing_data_collection
;
CrystalClear-SM Expert 2.0 rc14 (Rigaku, 2009)
;
_computing_data_reduction
;
CrystalClear-SM Expert 2.0 rc14 (Rigaku, 2009)
;
_computing_molecular_graphics 'Olex2 1.3 (Dolomanov et al., 2009)'
_computing_publication_material 'Olex2 1.3 (Dolomanov et al., 2009)'
_computing_structure_refinement 'SHELXL 2018/3 (Sheldrick, 2015)'
_computing_structure_solution 'SHELXT  (Sheldrick, 2015)'
_diffrn_ambient_temperature 163.0
_diffrn_detector_area_resol_mean 10.0000
_diffrn_detector_type 'Rigaku IP'
_diffrn_measured_fraction_theta_full 0.997
_diffrn_measured_fraction_theta_max 0.997
_diffrn_measurement_device 'four-circle diffractometer'
_diffrn_measurement_device_type 'Rigaku R-AXIS SPIDER IP'
_diffrn_measurement_method '\w scans'
_diffrn_measurement_specimen_support Loop
_diffrn_radiation_type CuK\a
_diffrn_radiation_wavelength 1.54178
_diffrn_reflns_av_R_equivalents 0.1969
_diffrn_reflns_av_unetI/netI 0.2057
_diffrn_reflns_Laue_measured_fraction_full 0.997
_diffrn_reflns_Laue_measured_fraction_max 0.997
_diffrn_reflns_limit_h_max 21
_diffrn_reflns_limit_h_min -21
_diffrn_reflns_limit_k_max 43
_diffrn_reflns_limit_k_min -43
_diffrn_reflns_limit_l_max 21
_diffrn_reflns_limit_l_min -24
_diffrn_reflns_number 130760
_diffrn_reflns_point_group_measured_fraction_full 0.997
_diffrn_reflns_point_group_measured_fraction_max 0.997
_diffrn_reflns_theta_full 65.084
_diffrn_reflns_theta_max 65.084
_diffrn_reflns_theta_min 6.546
_exptl_absorpt_coefficient_mu 6.208
_exptl_absorpt_correction_T_max 1.000
_exptl_absorpt_correction_T_min 0.465
_exptl_absorpt_correction_type multi-scan
_exptl_absorpt_process_details EMPIRICAL
_exptl_crystal_colour 'dark red'
_exptl_crystal_colour_modifier dark
_exptl_crystal_colour_primary red
_exptl_crystal_density_diffrn 1.402
_exptl_crystal_description block
_exptl_crystal_F_000 5452
_exptl_crystal_size_max 0.45
_exptl_crystal_size_mid 0.19
_exptl_crystal_size_min 0.16
_refine_diff_density_max 0.761
_refine_diff_density_min -0.523
_refine_diff_density_rms 0.081
_refine_ls_extinction_method none
_refine_ls_goodness_of_fit_ref 0.970
_refine_ls_hydrogen_treatment constr
_refine_ls_matrix_type full
_refine_ls_number_parameters 1565
_refine_ls_number_reflns 21266
_refine_ls_number_restraints 1090
_refine_ls_restrained_S_all 0.963
_refine_ls_R_factor_all 0.1894
_refine_ls_R_factor_gt 0.1012
_refine_ls_shift/su_max 0.001
_refine_ls_shift/su_mean 0.000
_refine_ls_structure_factor_coef Fsqd
_refine_ls_weighting_details 'w=1/[\s^2^(Fo^2^)+(0.1358P)^2^] where P=(Fo^2^+2Fc^2^)/3'
_refine_ls_weighting_scheme calc
_refine_ls_wR_factor_gt 0.2518
_refine_ls_wR_factor_ref 0.3043
_reflns_Friedel_coverage 0.000
_reflns_number_gt 8435
_reflns_number_total 21266
_reflns_threshold_expression 'I > 2\s(I)'
_cod_data_source_file ao1c02255_si_002.cif
_cod_data_source_block nir-001
_cod_depositor_comments 'Adding full bibliography for 4518818--4518819.cif.'
_cod_database_code 4518819
_shelx_shelxl_version_number 2018/3
_shelx_space_group_comment
;
The symmetry employed for this shelxl refinement is uniquely defined
by the following loop, which should always be used as a source of
symmetry information in preference to the above space-group names.
They are only intended as comments.
;
_shelx_estimated_absorpt_t_max 0.437
_shelx_estimated_absorpt_t_min 0.167
_olex2_refinement_description
;
1. Fixed Uiso
 At 1.2 times of:
  All C(H) groups, All C(H,H) groups, All N(H) groups
 At 1.5 times of:
  All C(H,H,H) groups
2. Restrained distances
 B1-F1 = B1-F2 = B1-F3 = B1-F4
 1.32715 with sigma of 0.02
 B2A-F5A = B2A-F6A = B2A-F7A = B2A-F8A
 1.32715 with sigma of 0.02
 B2B-F5B = B2B-F6B = B2B-F7B = B2B-F8B
 1.32715 with sigma of 0.02
 B3-F9 = B3-F10 = B3-F11 = B3-F12
 1.32715 with sigma of 0.02
 F1-F2 = F1-F3 = F1-F4 = F2-F3 = F2-F4 = F3-F4
 2.167236 with sigma of 0.02
 F5A-F6A = F5A-F7A = F5A-F8A = F6A-F7A = F6A-F8A = F7A-F8A
 2.167236 with sigma of 0.02
 F5B-F6B = F5B-F7B = F5B-F8B = F6B-F7B = F6B-F8B = F7B-F8B
 2.167236 with sigma of 0.02
 F9-F10 = F9-F11 = F9-F12 = F10-F11 = F10-F12 = F11-F12
 2.167236 with sigma of 0.02
3. Uiso/Uaniso restraints and constraints
F15 \\sim F16 \\sim F17 \\sim F18 \\sim F19 \\sim F20 \\sim F1 \\sim F2 \\sim
F3 \\sim F4 \\sim F5A \\sim F6A \\sim F7A \\sim F8A \\sim F5B \\sim F6B \\sim
F7B \\sim F8B \\sim F9 \\sim F10 \\sim F11 \\sim F12: within 1.7A with sigma of
0.02 and sigma for terminal atoms of 1.1 within 1.7A
Uanis(C11) \\sim Ueq, Uanis(C12) \\sim Ueq, Uanis(C13) \\sim Ueq, Uanis(C14)
\\sim Ueq, Uanis(C15) \\sim Ueq, Uanis(C16) \\sim Ueq, Uanis(C21) \\sim Ueq,
Uanis(C22) \\sim Ueq, Uanis(C23) \\sim Ueq, Uanis(C24) \\sim Ueq, Uanis(C25)
\\sim Ueq, Uanis(C26) \\sim Ueq, Uanis(C31) \\sim Ueq, Uanis(C32) \\sim Ueq,
Uanis(C33) \\sim Ueq, Uanis(C34) \\sim Ueq, Uanis(C35) \\sim Ueq, Uanis(C36)
\\sim Ueq, Uanis(C38) \\sim Ueq, Uanis(C41) \\sim Ueq, Uanis(C42) \\sim Ueq,
Uanis(C43) \\sim Ueq, Uanis(C44) \\sim Ueq, Uanis(C45) \\sim Ueq, Uanis(C46)
\\sim Ueq, Uanis(C51) \\sim Ueq, Uanis(C52) \\sim Ueq, Uanis(C53) \\sim Ueq,
Uanis(C54) \\sim Ueq, Uanis(C55) \\sim Ueq, Uanis(C56) \\sim Ueq, Uanis(C61)
\\sim Ueq, Uanis(C62) \\sim Ueq, Uanis(C63) \\sim Ueq, Uanis(C64) \\sim Ueq,
Uanis(C65) \\sim Ueq, Uanis(C66) \\sim Ueq, Uanis(C221) \\sim Ueq, Uanis(C231)
\\sim Ueq, Uanis(C241) \\sim Ueq, Uanis(C251) \\sim Ueq, Uanis(C261) \\sim Ueq,
Uanis(C411) \\sim Ueq, Uanis(C421) \\sim Ueq, Uanis(C431) \\sim Ueq,
Uanis(C441) \\sim Ueq, Uanis(C451) \\sim Ueq, Uanis(C461) \\sim Ueq,
Uanis(C611) \\sim Ueq, Uanis(C613) \\sim Ueq, Uanis(C614) \\sim Ueq,
Uanis(C615) \\sim Ueq, Uanis(C616) \\sim Ueq, Uanis(C617) \\sim Ueq,
Uanis(C618) \\sim Ueq, Uanis(C619) \\sim Ueq, Uanis(C620) \\sim Ueq,
Uanis(C621) \\sim Ueq, Uanis(C1) \\sim Ueq, Uanis(C622) \\sim Ueq, Uanis(C623)
\\sim Ueq, Uanis(C624) \\sim Ueq, Uanis(C625) \\sim Ueq, Uanis(C626) \\sim Ueq,
Uanis(C627) \\sim Ueq, Uanis(C628) \\sim Ueq, Uanis(C629) \\sim Ueq,
Uanis(C630) \\sim Ueq, Uanis(C631) \\sim Ueq, Uanis(C2) \\sim Ueq, Uanis(C633)
\\sim Ueq, Uanis(C634) \\sim Ueq, Uanis(C635) \\sim Ueq, Uanis(C636) \\sim Ueq,
Uanis(C637) \\sim Ueq, Uanis(C638) \\sim Ueq, Uanis(C639) \\sim Ueq,
Uanis(C640) \\sim Ueq, Uanis(C641) \\sim Ueq, Uanis(C3) \\sim Ueq, Uanis(C643)
\\sim Ueq, Uanis(C644) \\sim Ueq, Uanis(C645) \\sim Ueq, Uanis(C646) \\sim Ueq,
Uanis(C647) \\sim Ueq, Uanis(C648) \\sim Ueq, Uanis(C649) \\sim Ueq,
Uanis(C650) \\sim Ueq, Uanis(C651) \\sim Ueq, Uanis(C4) \\sim Ueq, Uanis(C652)
\\sim Ueq, Uanis(C653) \\sim Ueq, Uanis(C654) \\sim Ueq, Uanis(C655) \\sim Ueq,
Uanis(C656) \\sim Ueq, Uanis(C657) \\sim Ueq, Uanis(C658) \\sim Ueq,
Uanis(C659) \\sim Ueq, Uanis(C660) \\sim Ueq, Uanis(C661) \\sim Ueq,
Uanis(C663) \\sim Ueq, Uanis(C664) \\sim Ueq, Uanis(C665) \\sim Ueq,
Uanis(C666) \\sim Ueq, Uanis(C667) \\sim Ueq, Uanis(C668) \\sim Ueq,
Uanis(C669) \\sim Ueq, Uanis(C670) \\sim Ueq, Uanis(C671) \\sim Ueq,
Uanis(C672) \\sim Ueq, Uanis(C673) \\sim Ueq, Uanis(C101) \\sim Ueq,
Uanis(C102) \\sim Ueq, Uanis(C103) \\sim Ueq, Uanis(C104) \\sim Ueq,
Uanis(C105) \\sim Ueq, Uanis(N5) \\sim Ueq, Uanis(N222) \\sim Ueq, Uanis(N232)
\\sim Ueq, Uanis(N242) \\sim Ueq, Uanis(N252) \\sim Ueq, Uanis(N262) \\sim Ueq,
Uanis(N612) \\sim Ueq, Uanis(N622) \\sim Ueq, Uanis(N632) \\sim Ueq,
Uanis(N642) \\sim Ueq, Uanis(N652) \\sim Ueq, Uanis(N662) \\sim Ueq,
Uanis(N100) \\sim Ueq, Uanis(O1) \\sim Ueq, Uanis(O2) \\sim Ueq, Uanis(O3)
\\sim Ueq, Uanis(O4) \\sim Ueq, Uanis(O5) \\sim Ueq, Uanis(O6) \\sim Ueq,
Uanis(O7) \\sim Ueq, Uanis(O10) \\sim Ueq, Uanis(O11) \\sim Ueq, Uanis(O223)
\\sim Ueq, Uanis(O233) \\sim Ueq, Uanis(O243) \\sim Ueq, Uanis(O253) \\sim Ueq,
Uanis(O263) \\sim Ueq, Uanis(F15) \\sim Ueq, Uanis(F16) \\sim Ueq, Uanis(F17)
\\sim Ueq, Uanis(F18) \\sim Ueq, Uanis(F19) \\sim Ueq, Uanis(F20) \\sim Ueq,
Uanis(F1) \\sim Ueq, Uanis(F2) \\sim Ueq, Uanis(F3) \\sim Ueq, Uanis(F4) \\sim
Ueq, Uanis(F5A) \\sim Ueq, Uanis(F6A) \\sim Ueq, Uanis(F7A) \\sim Ueq,
Uanis(F8A) \\sim Ueq, Uanis(F5B) \\sim Ueq, Uanis(F6B) \\sim Ueq, Uanis(F7B)
\\sim Ueq, Uanis(F8B) \\sim Ueq, Uanis(F9) \\sim Ueq, Uanis(F10) \\sim Ueq,
Uanis(F11) \\sim Ueq, Uanis(F12) \\sim Ueq, Uanis(B1) \\sim Ueq, Uanis(B2A)
\\sim Ueq, Uanis(B2B) \\sim Ueq, Uanis(B3) \\sim Ueq: with sigma of 0.02 and
sigma for terminal atoms of 0.04
Uanis(B2A) = Uanis(B2B)
Uanis(F8A) = Uanis(F8B)
4. Others
 1(DFIX)=1(DFIX)=1(DFIX)=1(DFIX)=FVAR(1)
 1(DFIX)=1(DFIX)=1(DFIX)=1(DFIX)=1.633*FVAR(2)
 Fixed Sof: F5A(0.5) F6A(0.5) F7A(0.5) F8A(0.5) B2A(0.5) F5B(0.5) F6B(0.5)
 F7B(0.5) F8B(0.5) B2B(0.5)
5.a Ternary CH refined with riding coordinates:
 N612(H612), N622(H622), N632(H632), N642(H642), N652(H652), N662(H662)
5.b Secondary CH2 refined with riding coordinates:
 C611(H61A,H61B), C613(H61C,H61D), C620(H62A,H62B), C621(H62C,H62D), C1(H1A,
 H1B), C622(H62E,H62F), C623(H62G,H62H), C630(H63A,H63B), C631(H63C,H63D),
 C2(H2A,H2B), C633(H63E,H63F), C640(H64A,H64B), C641(H64C,H64D), C3(H3A,H3B),
 C643(H64E,H64F), C650(H65A,H65B), C651(H65C,H65D), C4(H4A,H4B), C652(H65E,
 H65F), C653(H65G,H65H), C660(H66A,H66B), C661(H66C,H66D), C663(H66E,H66F),
 C670(H67A,H67B), C671(H67C,H67D), C672(H67E,H67F), C673(H67G,H67H)
5.c Me refined with riding coordinates:
 C411(H41A,H41B,H41C), C421(H42A,H42B,H42C), C431(H43A,H43B,H43C), C441(H44A,
 H44B,H44C), C451(H45A,H45B,H45C), C461(H46A,H46B,H46C)
5.d Aromatic/amide H refined with riding coordinates:
 C31(H31), C32(H32), C33(H33), C34(H34), C35(H35), C36(H36), C38(H38),
 C51(H51), C52(H52), C53(H53), C54(H54), C55(H55), C56(H56), C221(H221),
 C231(H231), C241(H241), C251(H251), C261(H261), C615(H615), C616(H616),
 C617(H617), C618(H618), C619(H619), C625(H625), C626(H626), C627(H627),
 C628(H628), C629(H629), C634(H634), C635(H635), C636(H636), C637(H637),
 C638(H638), C645(H645), C646(H646), C647(H647), C648(H648), C649(H649),
 C655(H655), C656(H656), C657(H657), C658(H658), C659(H659), C665(H665),
 C666(H666), C667(H667), C668(H668), C669(H669), C101(H101), C102(H102),
 C103(H103), C104(H104), C105(H105)
;
_smtbx_masks_void_probe_radius 0.2
_smtbx_masks_void_truncation_radius 0.2
_olex2_submission_special_instructions 'No special instructions were received'

loop_
_space_group_symop_operation_xyz
'x, y, z'
'-x, y+1/2, -z+1/2'
'-x, -y, -z'
'x, -y-1/2, z-1/2'

loop_
_atom_site_label
_atom_site_type_symbol
_atom_site_fract_x
_atom_site_fract_y
_atom_site_fract_z
_atom_site_U_iso_or_equiv
_atom_site_adp_type
_atom_site_occupancy
_atom_site_site_symmetry_order
_atom_site_calc_flag
_atom_site_refinement_flags_posn
_atom_site_refinement_flags_adp
_atom_site_refinement_flags_occupancy
_atom_site_disorder_assembly
_atom_site_disorder_group
Fe1 Fe 0.46676(8) 0.09366(3) 0.27908(7) 0.0590(4) Uani 1 1 d . . . . .
Fe2 Fe 0.44076(8) 0.15949(3) 0.38518(7) 0.0613(4) Uani 1 1 d . . . . .
Fe3 Fe 0.27506(8) 0.11711(3) 0.26331(7) 0.0598(4) Uani 1 1 d . . . . .
Fe4 Fe 0.50092(8) 0.18631(3) 0.24436(7) 0.0600(4) Uani 1 1 d . . . . .
Fe5 Fe 0.31031(8) 0.20884(3) 0.22722(7) 0.0614(4) Uani 1 1 d . . . . .
Fe6 Fe 0.33823(8) 0.14326(3) 0.12099(7) 0.0595(4) Uani 1 1 d . . . . .
O1 O 0.2832(3) 0.11922(14) 0.0300(3) 0.0639(16) Uani 1 1 d . U . . .
O2 O 0.1637(3) 0.10447(14) 0.2423(3) 0.0661(16) Uani 1 1 d . U . . .
O3 O 0.4952(4) 0.18368(14) 0.4749(3) 0.0652(16) Uani 1 1 d . U . . .
O4 O 0.2439(3) 0.24652(16) 0.2407(3) 0.0672(16) Uani 1 1 d . U . . .
O5 O 0.2508(3) 0.21283(15) 0.1248(3) 0.0703(18) Uani 1 1 d . U . . .
O6 O 0.5289(3) 0.05430(14) 0.2685(3) 0.0571(15) Uani 1 1 d . U . . .
O7 O 0.6096(3) 0.20144(14) 0.2616(3) 0.0606(15) Uani 1 1 d . U . . .
O10 O 0.3849(3) 0.17422(13) 0.2094(3) 0.0571(15) Uani 1 1 d . U . . .
O11 O 0.3925(3) 0.12865(14) 0.2973(3) 0.0581(15) Uani 1 1 d . U . . .
F15 F 0.4052(3) 0.10258(11) 0.1731(2) 0.0625(13) Uani 1 1 d . U . . .
F16 F 0.5324(3) 0.13317(11) 0.2658(2) 0.0639(13) Uani 1 1 d . U . . .
F17 F 0.5195(3) 0.18153(11) 0.3466(2) 0.0674(13) Uani 1 1 d . U . . .
F18 F 0.3727(3) 0.19957(11) 0.3336(2) 0.0669(13) Uani 1 1 d . U . . .
F19 F 0.2427(2) 0.17047(11) 0.2414(2) 0.0631(13) Uani 1 1 d . U . . .
F20 F 0.2638(3) 0.12122(11) 0.1644(2) 0.0664(13) Uani 1 1 d . U . . .
O223 O 0.3598(3) 0.13967(14) 0.4189(3) 0.0680(17) Uani 1 1 d . U . . .
O233 O 0.5280(3) 0.09053(15) 0.3838(3) 0.0599(15) Uani 1 1 d . U . . .
O243 O 0.4743(3) 0.23729(14) 0.2420(3) 0.0655(16) Uani 1 1 d . U . . .
O253 O 0.3025(3) 0.06585(13) 0.2729(3) 0.0650(16) Uani 1 1 d . U . . .
O263 O 0.4172(3) 0.16316(14) 0.0886(3) 0.0626(16) Uani 1 1 d . U . . .
N5 N 0.2464(4) 0.1839(2) 0.0837(4) 0.069(2) Uani 1 1 d . U . . .
N222 N 0.2853(5) 0.12962(17) 0.3655(4) 0.073(2) Uani 1 1 d . U . . .
N232 N 0.5259(4) 0.11703(17) 0.4287(4) 0.0572(19) Uani 1 1 d . U . . .
N242 N 0.4030(4) 0.2473(2) 0.2443(4) 0.063(2) Uani 1 1 d . U . . .
N252 N 0.3739(4) 0.05419(19) 0.2636(4) 0.0571(19) Uani 1 1 d . U . . .
N262 N 0.4921(5) 0.17303(18) 0.1413(4) 0.070(2) Uani 1 1 d . U . . .
N612 N 0.2657(4) 0.04647(18) -0.0154(4) 0.063(2) Uani 1 1 d . U . . .
H612 H 0.284320 0.062027 0.028145 0.076 Uiso 1 1 calc R U . . .
N622 N 0.0436(4) 0.0645(2) 0.1474(4) 0.075(2) Uani 1 1 d . U . . .
H622 H 0.102674 0.066483 0.178288 0.090 Uiso 1 1 calc R U . . .
N632 N 0.4287(5) 0.2268(2) 0.5470(4) 0.081(2) Uani 1 1 d . U . . .
H632 H 0.414227 0.205474 0.514288 0.097 Uiso 1 1 calc R U . . .
N642 N 0.1094(5) 0.25265(19) 0.2703(5) 0.075(2) Uani 1 1 d . U . . .
H642 H 0.153368 0.236608 0.268728 0.090 Uiso 1 1 calc R U . . .
N652 N 0.7062(4) 0.01568(18) 0.3366(4) 0.067(2) Uani 1 1 d . U . . .
H652 H 0.672441 0.022183 0.363716 0.081 Uiso 1 1 calc R U . . .
N662 N 0.7360(4) 0.19914(18) 0.3879(4) 0.062(2) Uani 1 1 d . U . . .
H662 H 0.676023 0.197024 0.361360 0.075 Uiso 1 1 calc R U . . .
C11 C 0.2129(5) 0.1254(2) -0.0237(5) 0.059(2) Uani 1 1 d . U . . .
C12 C 0.1128(6) 0.1127(2) 0.2764(5) 0.061(2) Uani 1 1 d . U . . .
C13 C 0.5429(6) 0.1714(2) 0.5384(5) 0.063(2) Uani 1 1 d . U . . .
C14 C 0.2521(6) 0.2831(2) 0.2481(4) 0.055(2) Uani 1 1 d . U . . .
C15 C 0.5126(6) 0.0191(3) 0.2493(5) 0.071(3) Uani 1 1 d . U . . .
C16 C 0.6611(5) 0.1952(2) 0.2317(5) 0.050(2) Uani 1 1 d . U . . .
C21 C 0.1621(5) 0.1535(2) -0.0282(5) 0.059(2) Uani 1 1 d . U . . .
C22 C 0.1436(6) 0.1246(2) 0.3483(5) 0.062(2) Uani 1 1 d . U . . .
C23 C 0.5795(5) 0.1378(2) 0.5507(5) 0.053(2) Uani 1 1 d . U . . .
C24 C 0.3258(6) 0.3000(2) 0.2584(4) 0.061(2) Uani 1 1 d . U . . .
C25 C 0.4354(6) 0.0021(2) 0.2352(4) 0.063(2) Uani 1 1 d . U . . .
C26 C 0.6342(6) 0.1794(2) 0.1625(6) 0.063(3) Uani 1 1 d . U . . .
C31 C 0.0860(6) 0.1551(2) -0.0871(5) 0.074(3) Uani 1 1 d . U . . .
H31 H 0.049684 0.174107 -0.088960 0.089 Uiso 1 1 calc R U . . .
C32 C 0.0886(6) 0.1307(3) 0.3799(5) 0.080(3) Uani 1 1 d . U . . .
H32 H 0.107239 0.139127 0.427672 0.095 Uiso 1 1 calc R U . . .
C33 C 0.6272(5) 0.1284(3) 0.6216(5) 0.074(3) Uani 1 1 d . U . . .
H33 H 0.655360 0.106036 0.629750 0.089 Uiso 1 1 calc R U . . .
C34 C 0.3295(6) 0.3373(2) 0.2646(5) 0.069(3) Uani 1 1 d . U . . .
H34 H 0.378925 0.349242 0.272070 0.083 Uiso 1 1 calc R U . . .
C35 C 0.4236(6) -0.0329(2) 0.2109(5) 0.074(3) Uani 1 1 d . U . . .
H35 H 0.370955 -0.043037 0.196579 0.089 Uiso 1 1 calc R U . . .
C36 C 0.6898(6) 0.1715(2) 0.1322(5) 0.075(3) Uani 1 1 d . U . . .
H36 H 0.671081 0.161517 0.085642 0.089 Uiso 1 1 calc R U . . .
C38 C 0.1793(5) 0.1809(2) 0.0218(5) 0.070(3) Uani 1 1 d . U . . .
H38 H 0.140233 0.199596 0.011920 0.084 Uiso 1 1 calc R U . . .
C41 C 0.0631(6) 0.1303(3) -0.1414(5) 0.073(3) Uani 1 1 d . U . . .
C42 C 0.0039(6) 0.1241(3) 0.3400(6) 0.079(3) Uani 1 1 d . U . . .
C43 C 0.6362(6) 0.1490(3) 0.6797(6) 0.075(3) Uani 1 1 d . U . . .
C44 C 0.2639(6) 0.3574(3) 0.2603(5) 0.074(3) Uani 1 1 d . U . . .
C45 C 0.4808(6) -0.0528(2) 0.2064(5) 0.074(3) Uani 1 1 d . U . . .
C46 C 0.7729(6) 0.1782(2) 0.1697(5) 0.066(3) Uani 1 1 d . U . . .
C51 C 0.1154(5) 0.1032(2) -0.1393(5) 0.067(3) Uani 1 1 d . U . . .
H51 H 0.100485 0.086461 -0.177549 0.081 Uiso 1 1 calc R U . . .
C52 C -0.0210(6) 0.1118(2) 0.2705(6) 0.072(3) Uani 1 1 d . U . . .
H52 H -0.076648 0.106266 0.244758 0.087 Uiso 1 1 calc R U . . .
C53 C 0.6048(5) 0.1840(3) 0.6640(5) 0.074(3) Uani 1 1 d . U . . .
H53 H 0.617682 0.200747 0.702087 0.088 Uiso 1 1 calc R U . . .
C54 C 0.1906(6) 0.3390(3) 0.2500(5) 0.081(3) Uani 1 1 d . U . . .
H54 H 0.145424 0.352618 0.248931 0.097 Uiso 1 1 calc R U . . .
C55 C 0.5574(6) -0.0378(2) 0.2229(5) 0.069(3) Uani 1 1 d . U . . .
H55 H 0.599661 -0.052184 0.219995 0.083 Uiso 1 1 calc R U . . .
C56 C 0.7930(6) 0.1937(2) 0.2370(5) 0.075(3) Uani 1 1 d . U . . .
H56 H 0.848583 0.199203 0.263288 0.090 Uiso 1 1 calc R U . . .
C61 C 0.1926(6) 0.0995(3) -0.0803(5) 0.068(3) Uani 1 1 d . U . . .
C62 C 0.0316(6) 0.1073(2) 0.2374(5) 0.062(2) Uani 1 1 d . U . . .
C63 C 0.5568(6) 0.1952(2) 0.5972(5) 0.063(2) Uani 1 1 d . U . . .
C64 C 0.1833(6) 0.3025(2) 0.2417(5) 0.067(3) Uani 1 1 d . U . . .
C65 C 0.5717(6) -0.0029(3) 0.2430(5) 0.071(3) Uani 1 1 d . U . . .
C66 C 0.7413(6) 0.2017(2) 0.2690(5) 0.062(2) Uani 1 1 d . U . . .
C221 C 0.2286(6) 0.1315(2) 0.3901(5) 0.067(3) Uani 1 1 d . U . . .
H221 H 0.244258 0.137727 0.438858 0.080 Uiso 1 1 calc R U . . .
C231 C 0.5729(5) 0.1123(2) 0.4946(5) 0.060(2) Uani 1 1 d . U . . .
H231 H 0.604815 0.091003 0.507370 0.073 Uiso 1 1 calc R U . . .
C241 C 0.3989(5) 0.2815(3) 0.2595(5) 0.066(3) Uani 1 1 d . U . . .
H241 H 0.446982 0.295406 0.272355 0.079 Uiso 1 1 calc R U . . .
C251 C 0.3701(5) 0.0227(2) 0.2428(4) 0.057(2) Uani 1 1 d . U . . .
H251 H 0.319703 0.010660 0.230544 0.068 Uiso 1 1 calc R U . . .
C261 C 0.5505(6) 0.1694(2) 0.1193(5) 0.061(2) Uani 1 1 d . U . . .
H261 H 0.537993 0.159738 0.073037 0.073 Uiso 1 1 calc R U . . .
C411 C -0.0216(6) 0.1322(3) -0.2047(5) 0.093(3) Uani 1 1 d . U . . .
H41A H -0.051601 0.153043 -0.198321 0.140 Uiso 1 1 calc R U . . .
H41B H -0.014572 0.134693 -0.249628 0.140 Uiso 1 1 calc R U . . .
H41C H -0.051931 0.110059 -0.205906 0.140 Uiso 1 1 calc R U . . .
C421 C -0.0529(6) 0.1284(3) 0.3764(5) 0.093(3) Uani 1 1 d . U . . .
H42A H -0.023070 0.137376 0.425009 0.140 Uiso 1 1 calc R U . . .
H42B H -0.095463 0.145712 0.349868 0.140 Uiso 1 1 calc R U . . .
H42C H -0.077531 0.105076 0.378310 0.140 Uiso 1 1 calc R U . . .
C431 C 0.6904(7) 0.1391(3) 0.7545(5) 0.106(4) Uani 1 1 d . U . . .
H43A H 0.687156 0.157765 0.787276 0.159 Uiso 1 1 calc R U . . .
H43B H 0.673140 0.115903 0.766867 0.159 Uiso 1 1 calc R U . . .
H43C H 0.746328 0.137133 0.758516 0.159 Uiso 1 1 calc R U . . .
C441 C 0.2659(6) 0.3984(2) 0.2631(5) 0.088(3) Uani 1 1 d . U . . .
H44A H 0.213189 0.407464 0.259157 0.132 Uiso 1 1 calc R U . . .
H44B H 0.308011 0.406299 0.308376 0.132 Uiso 1 1 calc R U . . .
H44C H 0.277856 0.407733 0.223454 0.132 Uiso 1 1 calc R U . . .
C451 C 0.4675(6) -0.0935(2) 0.1868(6) 0.101(4) Uani 1 1 d . U . . .
H45A H 0.517349 -0.103769 0.186106 0.152 Uiso 1 1 calc R U . . .
H45B H 0.453269 -0.106173 0.222276 0.152 Uiso 1 1 calc R U . . .
H45C H 0.423466 -0.096154 0.139589 0.152 Uiso 1 1 calc R U . . .
C461 C 0.8338(6) 0.1706(3) 0.1382(5) 0.093(3) Uani 1 1 d . U . . .
H46A H 0.806391 0.159767 0.090912 0.139 Uiso 1 1 calc R U . . .
H46B H 0.859885 0.193166 0.134021 0.139 Uiso 1 1 calc R U . . .
H46C H 0.874870 0.153833 0.169223 0.139 Uiso 1 1 calc R U . . .
C611 C 0.2499(5) 0.0704(2) -0.0791(5) 0.064(2) Uani 1 1 d . U . . .
H61A H 0.301341 0.081103 -0.076571 0.077 Uiso 1 1 calc R U . . .
H61B H 0.226528 0.055953 -0.123416 0.077 Uiso 1 1 calc R U . . .
C613 C 0.3331(6) 0.0193(2) -0.0072(5) 0.074(3) Uani 1 1 d . U . . .
H61C H 0.339006 0.002394 0.032051 0.088 Uiso 1 1 calc R U . . .
H61D H 0.317734 0.005056 -0.051668 0.088 Uiso 1 1 calc R U . . .
C614 C 0.4122(6) 0.0375(2) 0.0081(6) 0.065(3) Uani 1 1 d . U . . .
C615 C 0.4533(6) 0.0533(3) 0.0738(6) 0.084(3) Uani 1 1 d . U . . .
H615 H 0.429442 0.052863 0.107762 0.101 Uiso 1 1 calc R U . . .
C616 C 0.5287(6) 0.0702(3) 0.0924(6) 0.088(3) Uani 1 1 d . U . . .
H616 H 0.556151 0.081426 0.137357 0.105 Uiso 1 1 calc R U . . .
C617 C 0.5600(7) 0.0693(3) 0.0417(8) 0.097(4) Uani 1 1 d . U . . .
H617 H 0.611188 0.080210 0.051954 0.116 Uiso 1 1 calc R U . . .
C618 C 0.5210(8) 0.0533(3) -0.0233(7) 0.095(3) Uani 1 1 d . U . . .
H618 H 0.545003 0.053550 -0.057141 0.114 Uiso 1 1 calc R U . . .
C619 C 0.4459(7) 0.0365(3) -0.0404(6) 0.082(3) Uani 1 1 d . U . . .
H619 H 0.419317 0.024646 -0.084879 0.098 Uiso 1 1 calc R U . . .
C620 C 0.1902(6) 0.0263(2) -0.0199(5) 0.078(3) Uani 1 1 d . U . . .
H62A H 0.141850 0.040168 -0.050535 0.093 Uiso 1 1 calc R U . . .
H62B H 0.188378 0.002661 -0.043092 0.093 Uiso 1 1 calc R U . . .
C621 C 0.1859(6) 0.0201(2) 0.0511(5) 0.076(3) Uani 1 1 d . U . . .
H62C H 0.234149 0.005845 0.080855 0.091 Uiso 1 1 calc R U . . .
H62D H 0.137795 0.004920 0.043218 0.091 Uiso 1 1 calc R U . . .
C1 C 0.0021(5) 0.0972(3) 0.1604(5) 0.081(3) Uani 1 1 d . U . . .
H1A H 0.010820 0.117831 0.133441 0.097 Uiso 1 1 calc R U . . .
H1B H -0.056899 0.092590 0.141924 0.097 Uiso 1 1 calc R U . . .
C622 C 0.1816(5) 0.0526(2) 0.0934(5) 0.073(3) Uani 1 1 d . U . . .
H62E H 0.229988 0.067696 0.101873 0.087 Uiso 1 1 calc R U . . .
H62F H 0.184761 0.044286 0.140416 0.087 Uiso 1 1 calc R U . . .
C623 C 0.0111(6) 0.0316(3) 0.1716(5) 0.087(3) Uani 1 1 d . U . . .
H62G H -0.044249 0.025995 0.136726 0.104 Uiso 1 1 calc R U . . .
H62H H 0.008728 0.036377 0.218410 0.104 Uiso 1 1 calc R U . . .
C624 C 0.0677(6) -0.0001(3) 0.1776(6) 0.085(3) Uani 1 1 d . U . . .
C625 C 0.0438(6) -0.0285(3) 0.1274(6) 0.082(3) Uani 1 1 d . U . . .
H625 H -0.009363 -0.028293 0.091070 0.099 Uiso 1 1 calc R U . . .
C626 C 0.0949(8) -0.0564(3) 0.1295(7) 0.108(4) Uani 1 1 d . U . . .
H626 H 0.078524 -0.074461 0.093522 0.129 Uiso 1 1 calc R U . . .
C627 C 0.1680(8) -0.0577(3) 0.1830(7) 0.107(4) Uani 1 1 d . U . . .
H627 H 0.203870 -0.076644 0.183610 0.128 Uiso 1 1 calc R U . . .
C628 C 0.1940(7) -0.0321(3) 0.2388(7) 0.102(4) Uani 1 1 d . U . . .
H628 H 0.245085 -0.034508 0.277560 0.122 Uiso 1 1 calc R U . . .
C629 C 0.1427(6) -0.0031(3) 0.2356(6) 0.083(3) Uani 1 1 d . U . . .
H629 H 0.158626 0.014411 0.272583 0.100 Uiso 1 1 calc R U . . .
C630 C 0.0349(6) 0.0603(3) 0.0704(6) 0.088(3) Uani 1 1 d . U . . .
H63A H 0.029819 0.034418 0.057522 0.105 Uiso 1 1 calc R U . . .
H63B H -0.015066 0.072689 0.038255 0.105 Uiso 1 1 calc R U . . .
C631 C 0.5183(5) 0.2300(2) 0.5775(5) 0.065(2) Uani 1 1 d . U . . .
H63C H 0.535519 0.241361 0.541947 0.078 Uiso 1 1 calc R U . . .
H63D H 0.535945 0.245719 0.620058 0.078 Uiso 1 1 calc R U . . .
C2 C 0.1072(6) 0.0761(3) 0.0602(5) 0.080(3) Uani 1 1 d . U . . .
H2A H 0.118888 0.100431 0.082139 0.096 Uiso 1 1 calc R U . . .
H2B H 0.093967 0.078854 0.008600 0.096 Uiso 1 1 calc R U . . .
C633 C 0.3986(6) 0.2195(3) 0.6023(6) 0.088(3) Uani 1 1 d . U . . .
H63E H 0.373129 0.241940 0.609762 0.105 Uiso 1 1 calc R U . . .
H63F H 0.446039 0.214601 0.647143 0.105 Uiso 1 1 calc R U . . .
C634 C 0.3683(8) 0.1530(4) 0.5951(5) 0.104(4) Uani 1 1 d . U . . .
H634 H 0.423585 0.148312 0.604635 0.125 Uiso 1 1 calc R U . . .
C635 C 0.3107(9) 0.1247(3) 0.5839(6) 0.099(4) Uani 1 1 d . U . . .
H635 H 0.326530 0.100487 0.581261 0.119 Uiso 1 1 calc R U . . .
C636 C 0.2346(9) 0.1314(4) 0.5771(6) 0.105(4) Uani 1 1 d . U . . .
H636 H 0.199717 0.111747 0.574625 0.126 Uiso 1 1 calc R U . . .
C637 C 0.2058(7) 0.1660(4) 0.5737(5) 0.097(3) Uani 1 1 d . U . . .
H637 H 0.151103 0.170056 0.566795 0.116 Uiso 1 1 calc R U . . .
C638 C 0.2598(7) 0.1962(3) 0.5806(5) 0.090(3) Uani 1 1 d . U . . .
H638 H 0.241536 0.220445 0.578111 0.108 Uiso 1 1 calc R U . . .
C639 C 0.3375(7) 0.1885(3) 0.5908(5) 0.086(3) Uani 1 1 d . U . . .
C640 C 0.3877(8) 0.2579(3) 0.5050(7) 0.132(5) Uani 1 1 d . U . . .
H64A H 0.397083 0.278058 0.539115 0.158 Uiso 1 1 calc R U . . .
H64B H 0.417426 0.264052 0.474818 0.158 Uiso 1 1 calc R U . . .
C641 C 0.3100(8) 0.2589(3) 0.4627(8) 0.159(6) Uani 1 1 d . U . . .
H64C H 0.303202 0.279868 0.430697 0.191 Uiso 1 1 calc R U . . .
H64D H 0.281155 0.265128 0.493544 0.191 Uiso 1 1 calc R U . . .
C3 C 0.1050(6) 0.2841(3) 0.2247(5) 0.078(3) Uani 1 1 d . U . . .
H3A H 0.066022 0.301712 0.229542 0.094 Uiso 1 1 calc R U . . .
H3B H 0.083672 0.276143 0.174387 0.094 Uiso 1 1 calc R U . . .
C643 C 0.0331(7) 0.2306(3) 0.2456(6) 0.095(3) Uani 1 1 d . U . . .
H64E H 0.040698 0.210232 0.278970 0.114 Uiso 1 1 calc R U . . .
H64F H 0.022833 0.220434 0.198029 0.114 Uiso 1 1 calc R U . . .
C644 C -0.0399(8) 0.2524(3) 0.2413(8) 0.099(4) Uani 1 1 d . U . . .
C645 C -0.0909(10) 0.2625(3) 0.1746(8) 0.119(4) Uani 1 1 d . U . . .
H645 H -0.076280 0.255820 0.136470 0.143 Uiso 1 1 calc R U . . .
C646 C -0.1645(11) 0.2822(5) 0.1568(11) 0.163(7) Uani 1 1 d . U . . .
H646 H -0.200161 0.287830 0.109292 0.195 Uiso 1 1 calc R U . . .
C647 C -0.1775(10) 0.2915(4) 0.2130(12) 0.152(6) Uani 1 1 d . U . . .
H647 H -0.223352 0.306297 0.205333 0.183 Uiso 1 1 calc R U . . .
C648 C -0.1274(9) 0.2813(4) 0.2873(8) 0.124(4) Uani 1 1 d . U . . .
H648 H -0.141423 0.288728 0.325459 0.148 Uiso 1 1 calc R U . . .
C649 C -0.0555(7) 0.2594(3) 0.3001(7) 0.093(3) Uani 1 1 d . U . . .
H649 H -0.021949 0.250708 0.346111 0.111 Uiso 1 1 calc R U . . .
C650 C 0.1338(6) 0.2644(2) 0.3451(6) 0.080(3) Uani 1 1 d . U . . .
H65A H 0.085022 0.272646 0.351989 0.096 Uiso 1 1 calc R U . . .
H65B H 0.170799 0.285331 0.353989 0.096 Uiso 1 1 calc R U . . .
C651 C 0.1760(7) 0.2349(3) 0.4003(6) 0.106(4) Uani 1 1 d . U . . .
H65C H 0.170281 0.241087 0.445240 0.127 Uiso 1 1 calc R U . . .
H65D H 0.147108 0.211888 0.382884 0.127 Uiso 1 1 calc R U . . .
C4 C 0.6514(5) 0.0146(2) 0.2585(4) 0.060(2) Uani 1 1 d . U . . .
H4A H 0.641882 0.039660 0.240023 0.073 Uiso 1 1 calc R U . . .
H4B H 0.679305 0.001528 0.232610 0.073 Uiso 1 1 calc R U . . .
C652 C 0.2641(6) 0.2292(2) 0.4168(5) 0.081(3) Uani 1 1 d . U . . .
H65E H 0.282180 0.205807 0.441556 0.097 Uiso 1 1 calc R U . . .
H65F H 0.273242 0.228727 0.372131 0.097 Uiso 1 1 calc R U . . .
C653 C 0.7408(5) -0.0211(2) 0.3603(5) 0.069(3) Uani 1 1 d . U . . .
H65G H 0.771434 -0.028076 0.331311 0.083 Uiso 1 1 calc R U . . .
H65H H 0.695084 -0.038175 0.348572 0.083 Uiso 1 1 calc R U . . .
C654 C 0.7960(6) -0.0264(2) 0.4381(6) 0.068(3) Uani 1 1 d . U . . .
C655 C 0.7703(7) -0.0329(3) 0.4902(7) 0.087(3) Uani 1 1 d . U . . .
H655 H 0.713657 -0.033591 0.478237 0.104 Uiso 1 1 calc R U . . .
C656 C 0.8226(9) -0.0385(3) 0.5614(6) 0.102(4) Uani 1 1 d . U . . .
H656 H 0.801189 -0.043504 0.596071 0.123 Uiso 1 1 calc R U . . .
C657 C 0.9019(8) -0.0369(3) 0.5804(8) 0.105(4) Uani 1 1 d . U . . .
H657 H 0.937726 -0.039288 0.629011 0.125 Uiso 1 1 calc R U . . .
C658 C 0.9319(8) -0.0317(3) 0.5281(8) 0.122(5) Uani 1 1 d . U . . .
H658 H 0.988795 -0.032384 0.541095 0.146 Uiso 1 1 calc R U . . .
C659 C 0.8823(7) -0.0256(3) 0.4589(7) 0.099(4) Uani 1 1 d . U . . .
H659 H 0.904447 -0.020747 0.424606 0.119 Uiso 1 1 calc R U . . .
C660 C 0.7740(5) 0.0442(2) 0.3538(5) 0.076(3) Uani 1 1 d . U . . .
H66A H 0.816894 0.039389 0.401472 0.092 Uiso 1 1 calc R U . . .
H66B H 0.798483 0.042711 0.318236 0.092 Uiso 1 1 calc R U . . .
C661 C 0.7666(5) 0.2195(2) 0.3390(5) 0.072(3) Uani 1 1 d . U . . .
H66C H 0.745297 0.244451 0.332303 0.087 Uiso 1 1 calc R U . . .
H66D H 0.826493 0.220807 0.361403 0.087 Uiso 1 1 calc R U . . .
C663 C 0.7488(5) 0.2189(2) 0.4554(5) 0.070(3) Uani 1 1 d . U . . .
H66E H 0.806859 0.225161 0.479740 0.084 Uiso 1 1 calc R U . . .
H66F H 0.734947 0.202613 0.487345 0.084 Uiso 1 1 calc R U . . .
C664 C 0.6990(7) 0.2530(3) 0.4438(5) 0.074(3) Uani 1 1 d . U . . .
C665 C 0.6184(7) 0.2519(3) 0.4316(5) 0.078(3) Uani 1 1 d . U . . .
H665 H 0.591799 0.229368 0.428345 0.093 Uiso 1 1 calc R U . . .
C666 C 0.5759(7) 0.2841(4) 0.4241(6) 0.100(4) Uani 1 1 d . U . . .
H666 H 0.520752 0.282590 0.417801 0.120 Uiso 1 1 calc R U . . .
C667 C 0.6066(10) 0.3165(4) 0.4251(6) 0.124(5) Uani 1 1 d . U . . .
H667 H 0.574864 0.337796 0.417906 0.149 Uiso 1 1 calc R U . . .
C668 C 0.6899(10) 0.3175(3) 0.4375(6) 0.112(4) Uani 1 1 d . U . . .
H668 H 0.715919 0.340075 0.439717 0.134 Uiso 1 1 calc R U . . .
C669 C 0.7316(6) 0.2870(3) 0.4461(5) 0.092(3) Uani 1 1 d . U . . .
H669 H 0.787260 0.288720 0.454316 0.111 Uiso 1 1 calc R U . . .
C670 C 0.7676(5) 0.1618(2) 0.3995(5) 0.077(3) Uani 1 1 d . U . . .
H67A H 0.823631 0.162112 0.436270 0.092 Uiso 1 1 calc R U . . .
H67B H 0.769649 0.152766 0.354715 0.092 Uiso 1 1 calc R U . . .
C671 C 0.7171(6) 0.1357(2) 0.4230(5) 0.084(3) Uani 1 1 d . U . . .
H67C H 0.659539 0.137053 0.389680 0.101 Uiso 1 1 calc R U . . .
H67D H 0.721129 0.142233 0.471296 0.101 Uiso 1 1 calc R U . . .
C672 C 0.7505(5) 0.0965(2) 0.4235(4) 0.065(2) Uani 1 1 d . U . . .
H67E H 0.809024 0.096301 0.454370 0.078 Uiso 1 1 calc R U . . .
H67F H 0.723226 0.080038 0.445131 0.078 Uiso 1 1 calc R U . . .
C673 C 0.7392(6) 0.0822(2) 0.3525(6) 0.093(3) Uani 1 1 d . U . . .
H67G H 0.765245 0.098976 0.330262 0.112 Uiso 1 1 calc R U . . .
H67H H 0.680571 0.081748 0.321969 0.112 Uiso 1 1 calc R U . . .
F1 F -0.0962(5) 0.0233(2) 0.2755(5) 0.192(4) Uani 1 1 d D U . . .
F2 F -0.0872(4) -0.02103(18) 0.2046(4) 0.139(3) Uani 1 1 d D U . . .
F3 F -0.1358(7) -0.0302(3) 0.2836(6) 0.239(5) Uani 1 1 d D U . . .
F4 F -0.2016(5) 0.0010(3) 0.1963(5) 0.230(5) Uani 1 1 d D U . . .
B1 B -0.1281(9) -0.0060(4) 0.2408(8) 0.106(5) Uani 1 1 d D U . . .
F5A F 0.0456(13) 0.2637(7) -0.0296(12) 0.184(8) Uani 0.5 1 d D U P A 1
F6A F 0.0327(13) 0.2425(4) 0.0645(9) 0.167(8) Uani 0.5 1 d D U P A 1
F7A F -0.0005(19) 0.2968(5) 0.0309(14) 0.255(14) Uani 0.5 1 d D U P A 1
F8A F -0.0729(12) 0.2501(8) -0.0301(15) 0.238(9) Uani 0.5 1 d D U P A 1
B2A B 0.0007(14) 0.2638(6) 0.0080(13) 0.142(8) Uani 0.5 1 d D U P A 1
F5B F -0.0028(15) 0.2884(5) -0.0589(9) 0.210(10) Uani 0.5 1 d D U P B 2
F6B F 0.0648(9) 0.2612(6) 0.0390(13) 0.183(10) Uani 0.5 1 d D U P B 2
F7B F -0.0534(12) 0.2870(7) 0.0178(14) 0.226(13) Uani 0.5 1 d D U P B 2
F8B F -0.0497(14) 0.2371(6) -0.0352(16) 0.238(9) Uani 0.5 1 d D U P B 2
B2B B -0.0086(13) 0.2682(6) -0.0083(13) 0.142(8) Uani 0.5 1 d D U P B 2
F9 F 0.2798(4) -0.05869(19) 0.0545(4) 0.165(3) Uani 1 1 d D U . . .
F10 F 0.2609(4) -0.09926(17) -0.0289(4) 0.132(2) Uani 1 1 d D U . . .
F11 F 0.1637(4) -0.05925(17) -0.0341(4) 0.144(3) Uani 1 1 d D U . . .
F12 F 0.1941(6) -0.1043(2) 0.0388(5) 0.184(4) Uani 1 1 d D U . . .
B3 B 0.2246(9) -0.0809(4) 0.0062(8) 0.114(5) Uani 1 1 d D U . . .
N100 N 0.8588(8) 0.0808(4) 0.6193(5) 0.126(4) Uani 1 1 d . U . . .
C101 C 0.9349(14) 0.0682(5) 0.6252(8) 0.170(7) Uani 1 1 d . U . . .
H101 H 0.946554 0.043591 0.637871 0.203 Uiso 1 1 calc R U . . .
C102 C 0.9977(13) 0.0888(6) 0.6140(11) 0.201(8) Uani 1 1 d . U . . .
H102 H 1.047555 0.079068 0.616204 0.241 Uiso 1 1 calc R U . . .
C103 C 0.9751(11) 0.1233(5) 0.6001(8) 0.146(6) Uani 1 1 d . U . . .
H103 H 1.012234 0.138393 0.590372 0.176 Uiso 1 1 calc R U . . .
C104 C 0.9080(10) 0.1396(4) 0.5978(7) 0.120(5) Uani 1 1 d . U . . .
H104 H 0.900548 0.164963 0.591213 0.145 Uiso 1 1 calc R U . . .
C105 C 0.8542(9) 0.1193(5) 0.6051(7) 0.128(5) Uani 1 1 d . U . . .
H105 H 0.805247 0.130781 0.600727 0.154 Uiso 1 1 calc R U . . .

loop_
_atom_site_aniso_label
_atom_site_aniso_U_11
_atom_site_aniso_U_22
_atom_site_aniso_U_33
_atom_site_aniso_U_23
_atom_site_aniso_U_13
_atom_site_aniso_U_12
Fe1 0.0511(8) 0.0508(8) 0.0625(10) 0.0018(7) 0.0091(7) 0.0021(7)
Fe2 0.0550(9) 0.0575(9) 0.0628(10) -0.0007(7) 0.0142(8) 0.0003(7)
Fe3 0.0526(8) 0.0512(8) 0.0664(10) 0.0002(7) 0.0138(7) -0.0012(7)
Fe4 0.0532(8) 0.0550(8) 0.0621(10) 0.0020(7) 0.0128(7) -0.0026(7)
Fe5 0.0534(9) 0.0516(8) 0.0690(11) -0.0001(7) 0.0134(8) 0.0017(7)
Fe6 0.0504(8) 0.0531(8) 0.0641(10) 0.0011(7) 0.0110(7) -0.0001(7)
O1 0.046(3) 0.066(4) 0.072(4) 0.003(3) 0.016(3) -0.010(3)
O2 0.060(4) 0.056(4) 0.076(4) 0.002(3) 0.020(3) 0.001(3)
O3 0.074(4) 0.062(4) 0.055(4) -0.010(3) 0.020(3) -0.014(3)
O4 0.058(4) 0.071(4) 0.073(4) 0.001(3) 0.026(3) 0.002(3)
O5 0.069(4) 0.048(3) 0.080(5) -0.016(3) 0.015(3) 0.001(3)
O6 0.056(3) 0.050(3) 0.054(4) -0.005(3) 0.009(3) 0.003(3)
O7 0.047(3) 0.071(4) 0.055(4) -0.002(3) 0.011(3) -0.010(3)
O10 0.052(3) 0.065(4) 0.047(3) 0.004(3) 0.013(3) -0.005(3)
O11 0.038(3) 0.071(4) 0.059(4) -0.003(3) 0.012(3) -0.002(3)
F15 0.054(3) 0.056(3) 0.070(3) -0.004(2) 0.016(2) 0.001(2)
F16 0.053(3) 0.064(3) 0.072(3) 0.004(2) 0.021(2) 0.004(2)
F17 0.063(3) 0.066(3) 0.065(3) 0.004(2) 0.017(3) -0.002(2)
F18 0.063(3) 0.056(3) 0.075(3) 0.001(2) 0.020(3) 0.003(2)
F19 0.055(3) 0.056(3) 0.071(3) 0.005(2) 0.017(3) 0.006(2)
F20 0.063(3) 0.060(3) 0.069(3) 0.006(2) 0.020(3) 0.002(2)
O223 0.058(4) 0.064(4) 0.081(4) 0.012(3) 0.027(3) -0.006(3)
O233 0.053(3) 0.066(4) 0.055(4) 0.001(3) 0.016(3) 0.000(3)
O243 0.054(4) 0.055(3) 0.069(4) 0.010(3) 0.005(3) 0.008(3)
O253 0.063(4) 0.051(3) 0.076(4) -0.003(3) 0.022(3) 0.008(3)
O263 0.064(4) 0.062(4) 0.053(4) 0.013(3) 0.015(3) -0.011(3)
N5 0.046(4) 0.085(6) 0.067(5) 0.012(4) 0.013(4) 0.007(4)
N222 0.047(4) 0.045(4) 0.101(6) -0.007(4) 0.001(5) -0.003(4)
N232 0.055(4) 0.043(4) 0.061(5) -0.010(4) 0.011(4) -0.007(3)
N242 0.045(4) 0.067(5) 0.073(5) -0.007(4) 0.018(4) -0.005(4)
N252 0.036(4) 0.066(5) 0.067(5) 0.016(4) 0.019(4) 0.009(4)
N262 0.052(5) 0.059(5) 0.077(6) -0.009(4) 0.004(4) 0.001(4)
N612 0.069(5) 0.051(4) 0.070(5) -0.003(4) 0.029(4) -0.010(4)
N622 0.058(5) 0.084(6) 0.076(6) 0.012(5) 0.020(4) -0.006(4)
N632 0.088(6) 0.056(5) 0.075(6) 0.000(4) 0.008(5) 0.005(4)
N642 0.082(6) 0.045(4) 0.095(7) -0.004(4) 0.032(5) -0.012(4)
N652 0.059(5) 0.063(5) 0.076(6) 0.006(4) 0.023(4) -0.004(4)
N662 0.053(4) 0.057(4) 0.068(5) 0.003(4) 0.014(4) 0.003(4)
C11 0.048(5) 0.055(5) 0.058(6) 0.002(5) 0.003(5) -0.003(5)
C12 0.073(6) 0.053(5) 0.072(7) 0.012(5) 0.043(6) 0.013(5)
C13 0.067(6) 0.062(6) 0.060(7) -0.005(5) 0.028(5) -0.009(5)
C14 0.080(6) 0.046(5) 0.053(6) 0.015(4) 0.042(5) 0.009(5)
C15 0.071(7) 0.083(7) 0.055(6) -0.008(5) 0.021(5) 0.006(6)
C16 0.043(5) 0.065(6) 0.035(5) 0.003(4) 0.009(4) 0.004(4)
C21 0.049(5) 0.041(5) 0.070(6) -0.020(5) 0.007(5) -0.005(4)
C22 0.067(6) 0.060(6) 0.057(6) -0.005(5) 0.021(5) 0.006(5)
C23 0.042(5) 0.064(6) 0.042(6) 0.003(5) 0.005(4) -0.012(4)
C24 0.072(6) 0.050(5) 0.058(6) 0.006(4) 0.023(5) 0.009(5)
C25 0.068(6) 0.056(6) 0.058(6) 0.007(5) 0.019(5) -0.003(5)
C26 0.060(6) 0.050(5) 0.086(7) 0.019(5) 0.035(6) 0.013(5)
C31 0.060(6) 0.055(5) 0.100(8) 0.008(5) 0.024(6) 0.011(5)
C32 0.062(6) 0.104(7) 0.063(7) -0.028(5) 0.015(6) -0.017(6)
C33 0.061(6) 0.086(7) 0.058(7) -0.003(6) 0.006(5) 0.004(5)
C34 0.065(6) 0.058(6) 0.083(7) 0.006(5) 0.029(5) 0.004(5)
C35 0.076(7) 0.047(5) 0.092(7) -0.008(5) 0.026(6) 0.010(5)
C36 0.075(7) 0.075(6) 0.068(7) 0.000(5) 0.023(6) -0.001(5)
C38 0.048(5) 0.060(6) 0.095(8) 0.032(6) 0.022(5) 0.010(5)
C41 0.062(6) 0.067(6) 0.067(7) -0.009(5) 0.002(5) 0.007(5)
C42 0.081(7) 0.082(7) 0.083(8) 0.007(6) 0.042(7) -0.009(6)
C43 0.068(6) 0.094(7) 0.049(7) 0.006(6) 0.008(5) 0.011(6)
C44 0.073(7) 0.056(6) 0.097(8) 0.005(5) 0.038(6) 0.001(5)
C45 0.068(6) 0.054(6) 0.086(7) -0.008(5) 0.017(6) -0.002(5)
C46 0.053(6) 0.084(6) 0.064(7) -0.007(5) 0.026(5) 0.000(5)
C51 0.059(6) 0.069(6) 0.065(7) -0.007(5) 0.017(5) -0.008(5)
C52 0.057(6) 0.073(6) 0.079(8) -0.004(5) 0.019(6) -0.004(5)
C53 0.072(6) 0.073(6) 0.056(6) -0.001(5) 0.005(5) -0.006(5)
C54 0.080(7) 0.066(6) 0.095(8) -0.013(6) 0.033(6) 0.011(6)
C55 0.067(6) 0.066(6) 0.060(6) 0.001(5) 0.010(5) 0.016(5)
C56 0.077(7) 0.072(6) 0.057(7) -0.014(5) 0.005(6) -0.013(5)
C61 0.057(6) 0.071(6) 0.068(7) 0.013(5) 0.014(5) -0.001(5)
C62 0.050(6) 0.079(6) 0.046(6) -0.013(5) 0.007(5) -0.003(5)
C63 0.074(6) 0.063(6) 0.056(6) -0.001(5) 0.030(5) -0.001(5)
C64 0.068(6) 0.045(5) 0.097(7) 0.006(5) 0.043(6) 0.003(5)
C65 0.076(7) 0.058(6) 0.063(6) -0.013(5) 0.012(5) 0.004(5)
C66 0.061(6) 0.058(6) 0.061(7) -0.001(5) 0.019(5) -0.016(5)
C221 0.062(6) 0.060(6) 0.074(7) -0.006(5) 0.023(6) -0.003(5)
C231 0.056(5) 0.064(6) 0.047(6) 0.001(5) 0.005(5) 0.015(4)
C241 0.051(6) 0.066(6) 0.070(6) 0.002(5) 0.012(5) -0.008(5)
C251 0.054(5) 0.035(5) 0.075(6) 0.001(4) 0.019(5) -0.004(4)
C261 0.058(6) 0.063(6) 0.044(6) -0.001(4) 0.000(5) 0.008(5)
C411 0.094(8) 0.092(7) 0.068(7) 0.010(6) 0.006(6) 0.016(6)
C421 0.078(7) 0.111(8) 0.105(8) 0.005(7) 0.052(7) 0.020(6)
C431 0.129(10) 0.119(9) 0.081(8) 0.009(7) 0.054(8) 0.004(7)
C441 0.109(8) 0.060(6) 0.106(8) 0.000(6) 0.053(7) -0.001(6)
C451 0.072(7) 0.080(7) 0.139(10) -0.033(7) 0.029(7) -0.002(6)
C461 0.075(7) 0.115(9) 0.081(8) -0.017(6) 0.025(6) -0.008(6)
C611 0.070(6) 0.069(6) 0.056(6) -0.007(5) 0.027(5) -0.011(5)
C613 0.082(7) 0.069(6) 0.066(6) -0.021(5) 0.025(5) 0.006(5)
C614 0.066(6) 0.061(6) 0.067(7) -0.023(5) 0.024(6) 0.005(5)
C615 0.077(7) 0.092(7) 0.080(8) 0.002(6) 0.027(6) 0.022(6)
C616 0.056(6) 0.116(9) 0.076(8) -0.004(6) 0.011(6) 0.011(6)
C617 0.074(7) 0.091(8) 0.113(10) 0.020(7) 0.025(8) 0.018(6)
C618 0.108(9) 0.075(7) 0.097(9) -0.001(6) 0.036(8) 0.019(7)
C619 0.081(7) 0.090(7) 0.074(7) -0.011(6) 0.030(6) 0.013(6)
C620 0.082(7) 0.068(6) 0.079(7) -0.005(5) 0.028(6) -0.009(5)
C621 0.076(7) 0.061(6) 0.081(7) -0.001(5) 0.021(6) -0.004(5)
C1 0.059(6) 0.081(7) 0.106(9) 0.021(6) 0.036(6) 0.021(5)
C622 0.055(6) 0.083(7) 0.078(7) -0.005(6) 0.025(5) -0.026(5)
C623 0.085(7) 0.092(7) 0.078(7) -0.008(6) 0.027(6) -0.001(6)
C624 0.065(7) 0.081(7) 0.101(8) -0.007(6) 0.026(6) -0.006(6)
C625 0.065(6) 0.078(7) 0.099(8) 0.004(6) 0.027(6) 0.000(6)
C626 0.118(9) 0.071(7) 0.116(10) -0.009(7) 0.027(8) 0.012(7)
C627 0.121(10) 0.081(8) 0.106(9) 0.033(7) 0.031(8) 0.022(7)
C628 0.081(8) 0.094(8) 0.104(9) 0.019(7) 0.009(7) -0.007(7)
C629 0.056(6) 0.080(7) 0.102(8) 0.007(6) 0.019(6) -0.009(6)
C630 0.065(7) 0.102(8) 0.084(8) 0.018(6) 0.017(6) 0.006(6)
C631 0.057(6) 0.074(6) 0.070(6) -0.001(5) 0.031(5) -0.005(5)
C2 0.081(7) 0.072(6) 0.089(7) 0.007(5) 0.034(6) 0.018(6)
C633 0.062(6) 0.104(8) 0.090(8) -0.023(6) 0.023(6) -0.018(6)
C634 0.121(9) 0.099(8) 0.082(8) -0.002(7) 0.029(7) 0.009(8)
C635 0.129(10) 0.101(9) 0.084(8) 0.015(7) 0.059(8) 0.017(8)
C636 0.113(10) 0.110(9) 0.081(8) -0.009(7) 0.026(7) -0.017(8)
C637 0.100(8) 0.104(9) 0.083(8) 0.000(7) 0.033(7) -0.004(8)
C638 0.099(8) 0.120(9) 0.050(6) -0.002(6) 0.028(6) 0.014(8)
C639 0.091(8) 0.101(8) 0.061(7) -0.020(6) 0.023(6) 0.016(7)
C640 0.113(9) 0.096(8) 0.122(10) 0.008(7) -0.022(8) 0.025(8)
C641 0.132(11) 0.096(9) 0.164(12) 0.031(9) -0.031(9) -0.015(8)
C3 0.079(7) 0.090(7) 0.068(7) -0.004(6) 0.032(6) -0.005(6)
C643 0.097(8) 0.089(8) 0.100(8) -0.008(6) 0.041(7) -0.007(7)
C644 0.082(8) 0.090(8) 0.090(9) 0.010(7) -0.003(8) -0.016(7)
C645 0.120(10) 0.117(9) 0.125(11) -0.004(8) 0.052(9) -0.018(8)
C646 0.122(12) 0.170(13) 0.160(14) 0.005(11) 0.017(11) -0.008(10)
C647 0.110(11) 0.119(11) 0.198(15) 0.018(11) 0.029(11) -0.009(8)
C648 0.126(10) 0.107(9) 0.141(11) -0.039(8) 0.056(9) -0.047(8)
C649 0.084(8) 0.082(7) 0.110(10) -0.026(7) 0.036(7) -0.017(6)
C650 0.069(6) 0.066(6) 0.103(8) 0.013(6) 0.033(6) -0.003(5)
C651 0.107(9) 0.083(7) 0.133(10) 0.017(7) 0.055(8) 0.003(7)
C4 0.056(5) 0.068(6) 0.053(6) -0.016(4) 0.015(5) -0.010(5)
C652 0.087(7) 0.060(6) 0.091(8) 0.005(5) 0.031(6) 0.007(6)
C653 0.066(6) 0.059(6) 0.066(7) 0.001(5) 0.008(5) 0.003(5)
C654 0.075(7) 0.066(6) 0.070(7) -0.012(5) 0.035(6) -0.006(5)
C655 0.078(7) 0.079(7) 0.096(9) -0.008(6) 0.026(7) -0.004(6)
C656 0.135(10) 0.081(7) 0.064(8) 0.018(6) 0.012(8) 0.012(7)
C657 0.083(8) 0.099(8) 0.102(10) -0.003(7) 0.005(8) 0.004(7)
C658 0.092(9) 0.106(9) 0.128(11) 0.030(8) 0.002(9) 0.016(7)
C659 0.085(8) 0.084(7) 0.112(9) -0.003(7) 0.022(7) 0.013(6)
C660 0.056(6) 0.070(6) 0.082(7) 0.000(5) 0.006(5) -0.001(5)
C661 0.056(6) 0.076(6) 0.083(7) -0.009(6) 0.026(5) -0.011(5)
C663 0.069(6) 0.070(6) 0.066(7) 0.001(5) 0.021(5) -0.005(5)
C664 0.080(7) 0.060(6) 0.074(7) -0.008(5) 0.023(6) -0.014(6)
C665 0.083(7) 0.072(7) 0.068(7) 0.013(5) 0.019(6) 0.001(6)
C666 0.095(8) 0.106(9) 0.098(8) -0.014(7) 0.036(7) 0.005(8)
C667 0.152(12) 0.089(9) 0.093(9) -0.015(7) 0.007(9) 0.026(9)
C668 0.187(13) 0.061(7) 0.097(9) 0.008(6) 0.065(9) 0.004(9)
C669 0.079(7) 0.109(9) 0.093(8) -0.018(7) 0.039(6) -0.012(7)
C670 0.054(6) 0.076(7) 0.083(7) 0.008(5) 0.009(5) 0.011(5)
C671 0.063(6) 0.073(6) 0.108(8) 0.001(6) 0.025(6) -0.011(5)
C672 0.071(6) 0.071(6) 0.048(6) 0.002(5) 0.019(5) 0.011(5)
C673 0.083(7) 0.063(6) 0.108(9) -0.019(6) 0.012(6) -0.008(5)
F1 0.170(8) 0.173(7) 0.259(10) -0.111(7) 0.114(7) -0.066(6)
F2 0.135(6) 0.123(6) 0.190(7) -0.037(5) 0.097(6) -0.033(4)
F3 0.333(14) 0.211(10) 0.273(12) 0.039(8) 0.228(11) -0.030(9)
F4 0.147(7) 0.300(12) 0.192(9) -0.116(9) 0.012(7) 0.082(8)
B1 0.113(11) 0.091(10) 0.126(12) -0.032(10) 0.062(10) 0.006(9)
F5A 0.150(16) 0.30(2) 0.146(17) 0.019(17) 0.099(15) 0.022(15)
F6A 0.201(19) 0.128(13) 0.135(14) 0.017(11) 0.029(13) 0.094(13)
F7A 0.35(3) 0.174(19) 0.30(3) -0.022(18) 0.20(3) 0.04(2)
F8A 0.151(14) 0.268(18) 0.281(14) 0.003(13) 0.070(11) 0.026(13)
B2A 0.127(13) 0.146(13) 0.135(14) -0.033(11) 0.035(11) -0.015(11)
F5B 0.31(3) 0.164(16) 0.124(15) 0.052(13) 0.047(16) 0.034(16)
F6B 0.094(12) 0.25(2) 0.19(2) 0.085(18) 0.035(13) 0.058(13)
F7B 0.112(14) 0.18(2) 0.35(3) 0.006(19) 0.048(16) 0.043(14)
F8B 0.151(14) 0.268(18) 0.281(14) 0.003(13) 0.070(11) 0.026(13)
B2B 0.127(13) 0.146(13) 0.135(14) -0.033(11) 0.035(11) -0.015(11)
F9 0.107(5) 0.133(6) 0.182(7) -0.046(5) -0.021(5) 0.033(5)
F10 0.125(6) 0.106(5) 0.170(7) -0.037(5) 0.065(5) -0.009(4)
F11 0.099(5) 0.099(5) 0.169(7) -0.017(4) -0.017(5) -0.005(4)
F12 0.229(9) 0.120(6) 0.261(10) 0.025(6) 0.158(8) 0.024(6)
B3 0.110(12) 0.076(10) 0.129(13) -0.023(10) 0.018(10) 0.005(9)
N100 0.143(9) 0.145(10) 0.081(7) -0.003(7) 0.034(7) -0.004(8)
C101 0.193(14) 0.137(12) 0.169(13) 0.000(9) 0.061(12) 0.063(12)
C102 0.188(15) 0.189(16) 0.241(16) -0.037(13) 0.101(13) 0.013(13)
C103 0.133(12) 0.165(13) 0.126(11) -0.024(10) 0.035(10) -0.019(11)
C104 0.109(10) 0.128(11) 0.103(10) 0.001(8) 0.020(9) -0.023(10)
C105 0.107(10) 0.157(13) 0.094(9) -0.012(9) 0.012(8) 0.017(10)

loop_
_atom_type_symbol
_atom_type_description
_atom_type_scat_dispersion_real
_atom_type_scat_dispersion_imag
_atom_type_scat_source
C C 0.0181 0.0091 'International Tables Vol C Tables 4.2.6.8 and 6.1.1.4'
H H 0.0000 0.0000 'International Tables Vol C Tables 4.2.6.8 and 6.1.1.4'
B B 0.0090 0.0039 'International Tables Vol C Tables 4.2.6.8 and 6.1.1.4'
F F 0.0727 0.0534 'International Tables Vol C Tables 4.2.6.8 and 6.1.1.4'
Fe Fe -1.1336 3.1974 'International Tables Vol C Tables 4.2.6.8 and 6.1.1.4'
N N 0.0311 0.0180 'International Tables Vol C Tables 4.2.6.8 and 6.1.1.4'
O O 0.0492 0.0322 'International Tables Vol C Tables 4.2.6.8 and 6.1.1.4'

loop_
_geom_angle_atom_site_label_1
_geom_angle_atom_site_label_2
_geom_angle_atom_site_label_3
_geom_angle
_geom_angle_site_symmetry_1
_geom_angle_site_symmetry_3
_geom_angle_publ_flag
O6 Fe1 O11 170.0(2) . . ?
O6 Fe1 F15 95.7(2) . . ?
O6 Fe1 F16 98.2(2) . . ?
O6 Fe1 O233 88.8(2) . . ?
O6 Fe1 N252 85.3(3) . . ?
O11 Fe1 F15 88.35(19) . . ?
O11 Fe1 N252 86.0(2) . . ?
F15 Fe1 N252 83.7(2) . . ?
F16 Fe1 O11 91.5(2) . . ?
F16 Fe1 F15 80.48(18) . . ?
F16 Fe1 O233 94.9(2) . . ?
F16 Fe1 N252 164.1(2) . . ?
O233 Fe1 O11 87.9(2) . . ?
O233 Fe1 F15 174.0(2) . . ?
O233 Fe1 N252 100.7(2) . . ?
O3 Fe2 O11 172.7(2) . . ?
O3 Fe2 F17 90.8(2) . . ?
O3 Fe2 F18 97.7(2) . . ?
O3 Fe2 O223 90.4(2) . . ?
O3 Fe2 N232 86.4(3) . . ?
O11 Fe2 F17 90.15(19) . . ?
O11 Fe2 N232 86.3(2) . . ?
F17 Fe2 N232 87.8(2) . . ?
F18 Fe2 O11 89.7(2) . . ?
F18 Fe2 F17 82.51(18) . . ?
F18 Fe2 O223 94.6(2) . . ?
F18 Fe2 N232 169.6(3) . . ?
O223 Fe2 O11 89.0(2) . . ?
O223 Fe2 F17 177.0(2) . . ?
O223 Fe2 N232 95.0(2) . . ?
O2 Fe3 O11 172.9(2) . . ?
O2 Fe3 F19 90.3(2) . . ?
O2 Fe3 F20 96.7(2) . . ?
O2 Fe3 O253 89.1(2) . . ?
O2 Fe3 N222 87.0(3) . . ?
O11 Fe3 F19 92.21(19) . . ?
O11 Fe3 N222 86.7(3) . . ?
F19 Fe3 N222 84.7(2) . . ?
F20 Fe3 O11 90.3(2) . . ?
F20 Fe3 F19 78.26(18) . . ?
F20 Fe3 N222 162.6(2) . . ?
O253 Fe3 O11 89.0(2) . . ?
O253 Fe3 F19 173.8(2) . . ?
O253 Fe3 F20 95.6(2) . . ?
O253 Fe3 N222 101.4(3) . . ?
O7 Fe4 O10 169.8(2) . . ?
O7 Fe4 F16 93.8(2) . . ?
O7 Fe4 F17 95.7(2) . . ?
O7 Fe4 O243 86.8(2) . . ?
O7 Fe4 N262 85.3(3) . . ?
O10 Fe4 F16 91.27(19) . . ?
O10 Fe4 F17 94.1(2) . . ?
O10 Fe4 N262 86.4(3) . . ?
F16 Fe4 N262 83.9(2) . . ?
F17 Fe4 F16 76.90(18) . . ?
F17 Fe4 N262 160.8(2) . . ?
O243 Fe4 O10 89.8(2) . . ?
O243 Fe4 F16 169.7(2) . . ?
O243 Fe4 F17 92.8(2) . . ?
O243 Fe4 N262 106.4(3) . . ?
O4 Fe5 O5 89.5(2) . . ?
O4 Fe5 O10 173.5(2) . . ?
O4 Fe5 F18 94.6(2) . . ?
O4 Fe5 F19 92.7(2) . . ?
O4 Fe5 N242 88.9(3) . . ?
O5 Fe5 O10 88.6(2) . . ?
O5 Fe5 F18 174.7(2) . . ?
O5 Fe5 F19 96.1(2) . . ?
O5 Fe5 N242 100.8(3) . . ?
O10 Fe5 F18 87.78(19) . . ?
O10 Fe5 N242 85.4(3) . . ?
F18 Fe5 N242 82.7(2) . . ?
F19 Fe5 O10 93.57(19) . . ?
F19 Fe5 F18 80.30(18) . . ?
F19 Fe5 N242 163.0(2) . . ?
O1 Fe6 O10 171.9(2) . . ?
O1 Fe6 F15 97.9(2) . . ?
O1 Fe6 F20 93.4(2) . . ?
O1 Fe6 N5 87.3(3) . . ?
O10 Fe6 F20 87.12(19) . . ?
O10 Fe6 N5 84.7(3) . . ?
F15 Fe6 O10 90.2(2) . . ?
F15 Fe6 F20 79.85(18) . . ?
F15 Fe6 N5 163.0(2) . . ?
F20 Fe6 N5 83.7(2) . . ?
O263 Fe6 O1 90.7(2) . . ?
O263 Fe6 O10 89.4(2) . . ?
O263 Fe6 F15 95.9(2) . . ?
O263 Fe6 F20 174.5(2) . . ?
O263 Fe6 N5 100.3(2) . . ?
C11 O1 Fe6 132.1(6) . . ?
C12 O2 Fe3 131.9(6) . . ?
C13 O3 Fe2 131.5(5) . . ?
C14 O4 Fe5 133.6(5) . . ?
N5 O5 Fe5 118.9(5) . . ?
C15 O6 Fe1 134.4(6) . . ?
C16 O7 Fe4 135.5(5) . . ?
Fe4 O10 Fe5 118.7(3) . . ?
Fe4 O10 Fe6 117.2(3) . . ?
Fe5 O10 Fe6 117.3(2) . . ?
Fe1 O11 Fe2 116.8(2) . . ?
Fe3 O11 Fe1 119.4(3) . . ?
Fe3 O11 Fe2 117.1(3) . . ?
Fe6 F15 Fe1 131.5(2) . . ?
Fe1 F16 Fe4 128.0(2) . . ?
Fe4 F17 Fe2 126.0(2) . . ?
Fe2 F18 Fe5 131.8(2) . . ?
Fe5 F19 Fe3 126.0(2) . . ?
Fe3 F20 Fe6 131.4(2) . . ?
N222 O223 Fe2 115.8(5) . . ?
N232 O233 Fe1 122.3(5) . . ?
N242 O243 Fe4 119.6(5) . . ?
N252 O253 Fe3 118.9(4) . . ?
N262 O263 Fe6 116.7(5) . . ?
O5 N5 Fe6 119.5(5) . . ?
O5 N5 C38 117.1(7) . . ?
C38 N5 Fe6 123.2(6) . . ?
O223 N222 Fe3 121.2(6) . . ?
C221 N222 Fe3 129.0(6) . . ?
C221 N222 O223 109.7(8) . . ?
O233 N232 Fe2 117.6(5) . . ?
C231 N232 Fe2 127.0(6) . . ?
C231 N232 O233 115.3(7) . . ?
O243 N242 Fe5 120.3(5) . . ?
C241 N242 Fe5 125.1(6) . . ?
C241 N242 O243 114.6(7) . . ?
O253 N252 Fe1 117.3(5) . . ?
C251 N252 Fe1 129.0(6) . . ?
C251 N252 O253 113.5(7) . . ?
O263 N262 Fe4 119.9(6) . . ?
C261 N262 Fe4 128.2(6) . . ?
C261 N262 O263 111.6(7) . . ?
C611 N612 H612 108.2 . . ?
C611 N612 C613 110.6(7) . . ?
C611 N612 C620 112.3(7) . . ?
C613 N612 H612 108.2 . . ?
C620 N612 H612 108.2 . . ?
C620 N612 C613 109.4(7) . . ?
C1 N622 H622 107.8 . . ?
C1 N622 C623 107.9(7) . . ?
C1 N622 C630 114.1(7) . . ?
C623 N622 H622 107.8 . . ?
C623 N622 C630 111.2(7) . . ?
C630 N622 H622 107.8 . . ?
C631 N632 H632 107.1 . . ?
C633 N632 H632 107.1 . . ?
C633 N632 C631 111.5(7) . . ?
C640 N632 H632 107.1 . . ?
C640 N632 C631 113.4(8) . . ?
C640 N632 C633 110.3(9) . . ?
C3 N642 H642 107.2 . . ?
C3 N642 C643 113.9(8) . . ?
C3 N642 C650 109.8(7) . . ?
C643 N642 H642 107.2 . . ?
C650 N642 H642 107.2 . . ?
C650 N642 C643 111.3(8) . . ?
C4 N652 H652 107.9 . . ?
C4 N652 C660 112.5(6) . . ?
C653 N652 H652 107.9 . . ?
C653 N652 C4 109.4(6) . . ?
C653 N652 C660 111.1(6) . . ?
C660 N652 H652 107.9 . . ?
C661 N662 H662 106.1 . . ?
C663 N662 H662 106.1 . . ?
C663 N662 C661 113.6(7) . . ?
C670 N662 H662 106.1 . . ?
C670 N662 C661 110.7(7) . . ?
C670 N662 C663 113.6(7) . . ?
O1 C11 C21 125.6(8) . . ?
O1 C11 C61 113.9(8) . . ?
C21 C11 C61 120.5(8) . . ?
O2 C12 C22 121.7(9) . . ?
C62 C12 O2 116.0(9) . . ?
C62 C12 C22 122.3(9) . . ?
O3 C13 C23 124.4(8) . . ?
O3 C13 C63 116.2(8) . . ?
C23 C13 C63 119.4(9) . . ?
O4 C14 C24 120.9(8) . . ?
O4 C14 C64 116.6(8) . . ?
C64 C14 C24 122.5(8) . . ?
O6 C15 C25 123.7(9) . . ?
O6 C15 C65 120.4(9) . . ?
C65 C15 C25 115.9(9) . . ?
O7 C16 C26 120.6(8) . . ?
O7 C16 C66 119.7(8) . . ?
C66 C16 C26 119.6(9) . . ?
C11 C21 C31 119.1(8) . . ?
C11 C21 C38 124.2(8) . . ?
C38 C21 C31 116.8(8) . . ?
C12 C22 C221 123.5(9) . . ?
C32 C22 C12 118.2(9) . . ?
C32 C22 C221 118.3(9) . . ?
C13 C23 C33 117.7(9) . . ?
C13 C23 C231 123.9(8) . . ?
C33 C23 C231 118.4(8) . . ?
C14 C24 C241 125.3(8) . . ?
C34 C24 C14 117.7(8) . . ?
C34 C24 C241 116.9(9) . . ?
C15 C25 C251 120.1(8) . . ?
C35 C25 C15 118.7(9) . . ?
C35 C25 C251 121.1(9) . . ?
C16 C26 C261 124.5(9) . . ?
C36 C26 C16 120.2(9) . . ?
C36 C26 C261 115.3(9) . . ?
C21 C31 H31 118.9 . . ?
C41 C31 C21 122.2(8) . . ?
C41 C31 H31 118.9 . . ?
C22 C32 H32 120.2 . . ?
C22 C32 C42 119.7(9) . . ?
C42 C32 H32 120.2 . . ?
C23 C33 H33 117.6 . . ?
C43 C33 C23 124.7(9) . . ?
C43 C33 H33 117.6 . . ?
C24 C34 H34 119.1 . . ?
C44 C34 C24 121.8(9) . . ?
C44 C34 H34 119.1 . . ?
C25 C35 H35 118.3 . . ?
C45 C35 C25 123.3(10) . . ?
C45 C35 H35 118.3 . . ?
C26 C36 H36 119.5 . . ?
C26 C36 C46 121.0(9) . . ?
C46 C36 H36 119.5 . . ?
N5 C38 C21 126.9(8) . . ?
N5 C38 H38 116.6 . . ?
C21 C38 H38 116.6 . . ?
C31 C41 C411 121.3(9) . . ?
C51 C41 C31 119.1(9) . . ?
C51 C41 C411 119.6(9) . . ?
C32 C42 C421 118.7(10) . . ?
C52 C42 C32 118.6(10) . . ?
C52 C42 C421 122.6(10) . . ?
C33 C43 C53 114.9(9) . . ?
C33 C43 C431 123.7(10) . . ?
C53 C43 C431 120.1(10) . . ?
C34 C44 C54 118.3(9) . . ?
C34 C44 C441 122.3(9) . . ?
C54 C44 C441 119.4(9) . . ?
C35 C45 C55 119.2(9) . . ?
C35 C45 C451 121.7(9) . . ?
C55 C45 C451 119.0(9) . . ?
C36 C46 C461 122.2(9) . . ?
C56 C46 C36 114.3(9) . . ?
C56 C46 C461 123.4(9) . . ?
C41 C51 H51 119.3 . . ?
C41 C51 C61 121.4(9) . . ?
C61 C51 H51 119.3 . . ?
C42 C52 H52 118.7 . . ?
C62 C52 C42 122.6(9) . . ?
C62 C52 H52 118.7 . . ?
C43 C53 H53 118.2 . . ?
C63 C53 C43 123.5(9) . . ?
C63 C53 H53 118.2 . . ?
C44 C54 H54 119.0 . . ?
C64 C54 C44 122.1(9) . . ?
C64 C54 H54 119.0 . . ?
C45 C55 H55 119.8 . . ?
C65 C55 C45 120.4(9) . . ?
C65 C55 H55 119.8 . . ?
C46 C56 H56 116.5 . . ?
C66 C56 C46 126.9(9) . . ?
C66 C56 H56 116.5 . . ?
C11 C61 C51 117.5(9) . . ?
C11 C61 C611 121.4(8) . . ?
C51 C61 C611 121.1(9) . . ?
C12 C62 C52 118.5(9) . . ?
C12 C62 C1 120.0(9) . . ?
C52 C62 C1 121.5(8) . . ?
C13 C63 C631 114.4(9) . . ?
C53 C63 C13 118.9(9) . . ?
C53 C63 C631 126.7(9) . . ?
C14 C64 C3 121.0(8) . . ?
C54 C64 C14 117.4(9) . . ?
C54 C64 C3 121.5(9) . . ?
C15 C65 C4 115.6(8) . . ?
C55 C65 C15 122.1(10) . . ?
C55 C65 C4 122.3(9) . . ?
C16 C66 C56 117.9(9) . . ?
C16 C66 C661 118.2(9) . . ?
C56 C66 C661 123.7(8) . . ?
N222 C221 C22 124.5(9) . . ?
N222 C221 H221 117.7 . . ?
C22 C221 H221 117.7 . . ?
N232 C231 C23 123.5(8) . . ?
N232 C231 H231 118.3 . . ?
C23 C231 H231 118.3 . . ?
N242 C241 C24 125.3(8) . . ?
N242 C241 H241 117.3 . . ?
C24 C241 H241 117.3 . . ?
N252 C251 C25 126.4(8) . . ?
N252 C251 H251 116.8 . . ?
C25 C251 H251 116.8 . . ?
N262 C261 C26 123.0(8) . . ?
N262 C261 H261 118.5 . . ?
C26 C261 H261 118.5 . . ?
C41 C411 H41A 109.5 . . ?
C41 C411 H41B 109.5 . . ?
C41 C411 H41C 109.5 . . ?
H41A C411 H41B 109.5 . . ?
H41A C411 H41C 109.5 . . ?
H41B C411 H41C 109.5 . . ?
C42 C421 H42A 109.5 . . ?
C42 C421 H42B 109.5 . . ?
C42 C421 H42C 109.5 . . ?
H42A C421 H42B 109.5 . . ?
H42A C421 H42C 109.5 . . ?
H42B C421 H42C 109.5 . . ?
C43 C431 H43A 109.5 . . ?
C43 C431 H43B 109.5 . . ?
C43 C431 H43C 109.5 . . ?
H43A C431 H43B 109.5 . . ?
H43A C431 H43C 109.5 . . ?
H43B C431 H43C 109.5 . . ?
C44 C441 H44A 109.5 . . ?
C44 C441 H44B 109.5 . . ?
C44 C441 H44C 109.5 . . ?
H44A C441 H44B 109.5 . . ?
H44A C441 H44C 109.5 . . ?
H44B C441 H44C 109.5 . . ?
C45 C451 H45A 109.5 . . ?
C45 C451 H45B 109.5 . . ?
C45 C451 H45C 109.5 . . ?
H45A C451 H45B 109.5 . . ?
H45A C451 H45C 109.5 . . ?
H45B C451 H45C 109.5 . . ?
C46 C461 H46A 109.5 . . ?
C46 C461 H46B 109.5 . . ?
C46 C461 H46C 109.5 . . ?
H46A C461 H46B 109.5 . . ?
H46A C461 H46C 109.5 . . ?
H46B C461 H46C 109.5 . . ?
N612 C611 H61A 109.8 . . ?
N612 C611 H61B 109.8 . . ?
C61 C611 N612 109.5(7) . . ?
C61 C611 H61A 109.8 . . ?
C61 C611 H61B 109.8 . . ?
H61A C611 H61B 108.2 . . ?
N612 C613 H61C 109.2 . . ?
N612 C613 H61D 109.2 . . ?
H61C C613 H61D 107.9 . . ?
C614 C613 N612 111.9(7) . . ?
C614 C613 H61C 109.2 . . ?
C614 C613 H61D 109.2 . . ?
C615 C614 C613 119.7(10) . . ?
C619 C614 C613 120.1(9) . . ?
C619 C614 C615 120.1(10) . . ?
C614 C615 H615 118.7 . . ?
C614 C615 C616 122.7(10) . . ?
C616 C615 H615 118.7 . . ?
C615 C616 H616 122.2 . . ?
C617 C616 C615 115.6(11) . . ?
C617 C616 H616 122.2 . . ?
C616 C617 H617 118.6 . . ?
C616 C617 C618 122.8(12) . . ?
C618 C617 H617 118.6 . . ?
C617 C618 H618 119.7 . . ?
C617 C618 C619 120.5(12) . . ?
C619 C618 H618 119.7 . . ?
C614 C619 C618 118.3(11) . . ?
C614 C619 H619 120.8 . . ?
C618 C619 H619 120.8 . . ?
N612 C620 H62A 108.8 . . ?
N612 C620 H62B 108.8 . . ?
H62A C620 H62B 107.7 . . ?
C621 C620 N612 113.9(8) . . ?
C621 C620 H62A 108.8 . . ?
C621 C620 H62B 108.8 . . ?
C620 C621 H62C 107.9 . . ?
C620 C621 H62D 107.9 . . ?
C620 C621 C622 117.8(8) . . ?
H62C C621 H62D 107.2 . . ?
C622 C621 H62C 107.9 . . ?
C622 C621 H62D 107.9 . . ?
N622 C1 H1A 108.9 . . ?
N622 C1 H1B 108.9 . . ?
C62 C1 N622 113.2(7) . . ?
C62 C1 H1A 108.9 . . ?
C62 C1 H1B 108.9 . . ?
H1A C1 H1B 107.7 . . ?
C621 C622 H62E 108.2 . . ?
C621 C622 H62F 108.2 . . ?
C621 C622 C2 116.4(8) . . ?
H62E C622 H62F 107.4 . . ?
C2 C622 H62E 108.2 . . ?
C2 C622 H62F 108.2 . . ?
N622 C623 H62G 110.1 . . ?
N622 C623 H62H 110.1 . . ?
N622 C623 C624 108.2(8) . . ?
H62G C623 H62H 108.4 . . ?
C624 C623 H62G 110.1 . . ?
C624 C623 H62H 110.1 . . ?
C625 C624 C623 121.0(9) . . ?
C629 C624 C623 121.0(10) . . ?
C629 C624 C625 117.9(10) . . ?
C624 C625 H625 118.9 . . ?
C626 C625 C624 122.1(10) . . ?
C626 C625 H625 118.9 . . ?
C625 C626 H626 120.6 . . ?
C627 C626 C625 118.8(12) . . ?
C627 C626 H626 120.6 . . ?
C626 C627 H627 118.7 . . ?
C626 C627 C628 122.6(12) . . ?
C628 C627 H627 118.7 . . ?
C627 C628 H628 120.7 . . ?
C629 C628 C627 118.5(11) . . ?
C629 C628 H628 120.7 . . ?
C624 C629 H629 120.2 . . ?
C628 C629 C624 119.6(10) . . ?
C628 C629 H629 120.2 . . ?
N622 C630 H63A 109.4 . . ?
N622 C630 H63B 109.4 . . ?
H63A C630 H63B 108.0 . . ?
C2 C630 N622 111.1(8) . . ?
C2 C630 H63A 109.4 . . ?
C2 C630 H63B 109.4 . . ?
N632 C631 H63C 109.3 . . ?
N632 C631 H63D 109.3 . . ?
C63 C631 N632 111.5(7) . . ?
C63 C631 H63C 109.3 . . ?
C63 C631 H63D 109.3 . . ?
H63C C631 H63D 108.0 . . ?
C622 C2 H2A 109.3 . . ?
C622 C2 H2B 109.3 . . ?
C630 C2 C622 111.8(8) . . ?
C630 C2 H2A 109.3 . . ?
C630 C2 H2B 109.3 . . ?
H2A C2 H2B 107.9 . . ?
N632 C633 H63E 107.6 . . ?
N632 C633 H63F 107.6 . . ?
N632 C633 C639 118.8(9) . . ?
H63E C633 H63F 107.1 . . ?
C639 C633 H63E 107.6 . . ?
C639 C633 H63F 107.6 . . ?
C635 C634 H634 122.3 . . ?
C639 C634 H634 122.3 . . ?
C639 C634 C635 115.4(12) . . ?
C634 C635 H635 119.1 . . ?
C636 C635 C634 121.8(12) . . ?
C636 C635 H635 119.1 . . ?
C635 C636 H636 119.1 . . ?
C635 C636 C637 121.8(13) . . ?
C637 C636 H636 119.1 . . ?
C636 C637 H637 120.3 . . ?
C636 C637 C638 119.5(12) . . ?
C638 C637 H637 120.3 . . ?
C637 C638 H638 121.4 . . ?
C639 C638 C637 117.2(12) . . ?
C639 C638 H638 121.4 . . ?
C634 C639 C633 116.4(11) . . ?
C638 C639 C633 119.5(11) . . ?
C638 C639 C634 124.1(12) . . ?
N632 C640 H64A 106.2 . . ?
N632 C640 H64B 106.2 . . ?
H64A C640 H64B 106.4 . . ?
C641 C640 N632 124.6(11) . . ?
C641 C640 H64A 106.2 . . ?
C641 C640 H64B 106.2 . . ?
C640 C641 H64C 106.0 . . ?
C640 C641 H64D 106.0 . . ?
C640 C641 C652 125.1(13) . . ?
H64C C641 H64D 106.3 . . ?
C652 C641 H64C 106.0 . . ?
C652 C641 H64D 106.0 . . ?
N642 C3 C64 114.1(8) . . ?
N642 C3 H3A 108.7 . . ?
N642 C3 H3B 108.7 . . ?
C64 C3 H3A 108.7 . . ?
C64 C3 H3B 108.7 . . ?
H3A C3 H3B 107.6 . . ?
N642 C643 H64E 109.1 . . ?
N642 C643 H64F 109.1 . . ?
N642 C643 C644 112.7(8) . . ?
H64E C643 H64F 107.8 . . ?
C644 C643 H64E 109.1 . . ?
C644 C643 H64F 109.1 . . ?
C645 C644 C643 115.5(15) . . ?
C645 C644 C649 122.6(14) . . ?
C649 C644 C643 121.8(12) . . ?
C644 C645 H645 117.1 . . ?
C644 C645 C646 125.9(16) . . ?
C646 C645 H645 117.1 . . ?
C645 C646 H646 123.8 . . ?
C647 C646 C645 112.5(18) . . ?
C647 C646 H646 123.8 . . ?
C646 C647 H647 117.0 . . ?
C646 C647 C648 126.0(18) . . ?
C648 C647 H647 117.0 . . ?
C647 C648 H648 121.2 . . ?
C649 C648 C647 117.5(14) . . ?
C649 C648 H648 121.2 . . ?
C644 C649 C648 115.2(13) . . ?
C644 C649 H649 122.4 . . ?
C648 C649 H649 122.4 . . ?
N642 C650 H65A 108.8 . . ?
N642 C650 H65B 108.8 . . ?
N642 C650 C651 113.9(9) . . ?
H65A C650 H65B 107.7 . . ?
C651 C650 H65A 108.8 . . ?
C651 C650 H65B 108.8 . . ?
C650 C651 H65C 108.3 . . ?
C650 C651 H65D 108.3 . . ?
H65C C651 H65D 107.4 . . ?
C652 C651 C650 115.9(9) . . ?
C652 C651 H65C 108.3 . . ?
C652 C651 H65D 108.3 . . ?
N652 C4 H4A 108.8 . . ?
N652 C4 H4B 108.8 . . ?
C65 C4 N652 114.0(7) . . ?
C65 C4 H4A 108.8 . . ?
C65 C4 H4B 108.8 . . ?
H4A C4 H4B 107.7 . . ?
C641 C652 C651 108.2(10) . . ?
C641 C652 H65E 110.1 . . ?
C641 C652 H65F 110.1 . . ?
C651 C652 H65E 110.1 . . ?
C651 C652 H65F 110.1 . . ?
H65E C652 H65F 108.4 . . ?
N652 C653 H65G 107.7 . . ?
N652 C653 H65H 107.7 . . ?
N652 C653 C654 118.3(7) . . ?
H65G C653 H65H 107.1 . . ?
C654 C653 H65G 107.7 . . ?
C654 C653 H65H 107.7 . . ?
C655 C654 C653 124.6(10) . . ?
C655 C654 C659 116.2(11) . . ?
C659 C654 C653 119.2(10) . . ?
C654 C655 H655 118.3 . . ?
C654 C655 C656 123.5(11) . . ?
C656 C655 H655 118.3 . . ?
C655 C656 H656 120.0 . . ?
C657 C656 C655 120.0(13) . . ?
C657 C656 H656 120.0 . . ?
C656 C657 H657 120.5 . . ?
C656 C657 C658 119.0(14) . . ?
C658 C657 H657 120.5 . . ?
C657 C658 H658 119.0 . . ?
C659 C658 C657 121.9(14) . . ?
C659 C658 H658 119.0 . . ?
C654 C659 H659 120.3 . . ?
C658 C659 C654 119.3(13) . . ?
C658 C659 H659 120.3 . . ?
N652 C660 H66A 109.6 . . ?
N652 C660 H66B 109.6 . . ?
H66A C660 H66B 108.2 . . ?
C673 C660 N652 110.1(7) . . ?
C673 C660 H66A 109.6 . . ?
C673 C660 H66B 109.6 . . ?
N662 C661 H66C 109.4 . . ?
N662 C661 H66D 109.4 . . ?
C66 C661 N662 111.3(7) . . ?
C66 C661 H66C 109.4 . . ?
C66 C661 H66D 109.4 . . ?
H66C C661 H66D 108.0 . . ?
N662 C663 H66E 108.9 . . ?
N662 C663 H66F 108.9 . . ?
N662 C663 C664 113.5(7) . . ?
H66E C663 H66F 107.7 . . ?
C664 C663 H66E 108.9 . . ?
C664 C663 H66F 108.9 . . ?
C665 C664 C663 121.4(9) . . ?
C665 C664 C669 115.9(10) . . ?
C669 C664 C663 122.7(10) . . ?
C664 C665 H665 120.4 . . ?
C664 C665 C666 119.3(10) . . ?
C666 C665 H665 120.4 . . ?
C665 C666 H666 117.6 . . ?
C667 C666 C665 124.8(13) . . ?
C667 C666 H666 117.6 . . ?
C666 C667 H667 122.2 . . ?
C666 C667 C668 115.7(13) . . ?
C668 C667 H667 122.2 . . ?
C667 C668 H668 119.9 . . ?
C669 C668 C667 120.1(13) . . ?
C669 C668 H668 119.9 . . ?
C664 C669 H669 117.9 . . ?
C668 C669 C664 124.2(11) . . ?
C668 C669 H669 117.9 . . ?
N662 C670 H67A 108.8 . . ?
N662 C670 H67B 108.8 . . ?
N662 C670 C671 113.8(8) . . ?
H67A C670 H67B 107.7 . . ?
C671 C670 H67A 108.8 . . ?
C671 C670 H67B 108.8 . . ?
C670 C671 H67C 110.0 . . ?
C670 C671 H67D 110.0 . . ?
C670 C671 C672 108.3(8) . . ?
H67C C671 H67D 108.4 . . ?
C672 C671 H67C 110.0 . . ?
C672 C671 H67D 110.0 . . ?
C671 C672 H67E 108.5 . . ?
C671 C672 H67F 108.5 . . ?
H67E C672 H67F 107.5 . . ?
C673 C672 C671 114.9(7) . . ?
C673 C672 H67E 108.5 . . ?
C673 C672 H67F 108.5 . . ?
C660 C673 H67G 108.6 . . ?
C660 C673 H67H 108.6 . . ?
C672 C673 C660 114.5(8) . . ?
C672 C673 H67G 108.6 . . ?
C672 C673 H67H 108.6 . . ?
H67G C673 H67H 107.6 . . ?
F1 B1 F2 115.0(12) . . ?
F3 B1 F1 110.6(12) . . ?
F3 B1 F2 108.2(11) . . ?
F3 B1 F4 105.1(12) . . ?
F4 B1 F1 108.7(11) . . ?
F4 B1 F2 108.8(11) . . ?
F5A B2A F6A 110.5(18) . . ?
F5A B2A F8A 110.6(17) . . ?
F6A B2A F8A 105.4(16) . . ?
F7A B2A F5A 108.2(17) . . ?
F7A B2A F6A 108.0(17) . . ?
F7A B2A F8A 114.1(19) . . ?
F5B B2B F6B 108.7(17) . . ?
F5B B2B F7B 105.7(17) . . ?
F5B B2B F8B 111.3(18) . . ?
F6B B2B F7B 113.8(18) . . ?
F6B B2B F8B 110.7(17) . . ?
F7B B2B F8B 106.6(17) . . ?
F10 B3 F9 109.0(11) . . ?
F10 B3 F11 115.5(12) . . ?
F10 B3 F12 108.8(10) . . ?
F11 B3 F9 105.4(10) . . ?
F12 B3 F9 110.8(12) . . ?
F12 B3 F11 107.3(11) . . ?
C101 N100 C105 108.6(13) . . ?
N100 C101 H101 116.4 . . ?
N100 C101 C102 127.3(17) . . ?
C102 C101 H101 116.4 . . ?
C101 C102 H102 124.9 . . ?
C103 C102 C101 110.1(19) . . ?
C103 C102 H102 124.9 . . ?
C102 C103 H103 115.3 . . ?
C104 C103 C102 129(2) . . ?
C104 C103 H103 115.3 . . ?
C103 C104 H104 121.8 . . ?
C105 C104 C103 116.3(17) . . ?
C105 C104 H104 121.8 . . ?
N100 C105 H105 116.0 . . ?
C104 C105 N100 128.0(15) . . ?
C104 C105 H105 116.0 . . ?

loop_
_geom_bond_atom_site_label_1
_geom_bond_atom_site_label_2
_geom_bond_distance
_geom_bond_site_symmetry_2
_geom_bond_publ_flag
Fe1 O6 1.901(5) . ?
Fe1 O11 2.001(5) . ?
Fe1 F15 2.029(5) . ?
Fe1 F16 1.967(4) . ?
Fe1 O233 1.984(5) . ?
Fe1 N252 2.147(7) . ?
Fe2 O3 1.923(6) . ?
Fe2 O11 2.011(5) . ?
Fe2 F17 2.045(5) . ?
Fe2 F18 1.947(4) . ?
Fe2 O223 1.983(6) . ?
Fe2 N232 2.129(7) . ?
Fe3 O2 1.934(6) . ?
Fe3 O11 1.991(5) . ?
Fe3 F19 2.060(4) . ?
Fe3 F20 1.955(5) . ?
Fe3 O253 1.953(5) . ?
Fe3 N222 2.075(9) . ?
Fe4 O7 1.927(5) . ?
Fe4 O10 1.971(5) . ?
Fe4 F16 2.048(4) . ?
Fe4 F17 1.989(5) . ?
Fe4 O243 1.945(5) . ?
Fe4 N262 2.106(8) . ?
Fe5 O4 1.928(6) . ?
Fe5 O5 1.941(6) . ?
Fe5 O10 1.992(5) . ?
Fe5 F18 2.041(5) . ?
Fe5 F19 1.966(4) . ?
Fe5 N242 2.116(7) . ?
Fe6 O1 1.942(6) . ?
Fe6 O10 2.020(5) . ?
Fe6 F15 1.960(4) . ?
Fe6 F20 2.049(5) . ?
Fe6 O263 1.937(5) . ?
Fe6 N5 2.140(7) . ?
O1 C11 1.324(9) . ?
O2 C12 1.387(9) . ?
O3 C13 1.320(10) . ?
O4 C14 1.367(9) . ?
O5 N5 1.345(8) . ?
O6 C15 1.360(10) . ?
O7 C16 1.317(9) . ?
O223 N222 1.402(8) . ?
O233 N232 1.354(7) . ?
O243 N242 1.355(8) . ?
O253 N252 1.438(7) . ?
O263 N262 1.399(8) . ?
N5 C38 1.361(10) . ?
N222 C221 1.306(10) . ?
N232 C231 1.287(9) . ?
N242 C241 1.311(10) . ?
N252 C251 1.236(9) . ?
N262 C261 1.304(10) . ?
N612 H612 1.0000 . ?
N612 C611 1.506(9) . ?
N612 C613 1.533(10) . ?
N612 C620 1.522(10) . ?
N622 H622 1.0000 . ?
N622 C1 1.504(10) . ?
N622 C623 1.515(11) . ?
N622 C630 1.527(11) . ?
N632 H632 1.0000 . ?
N632 C631 1.484(10) . ?
N632 C633 1.458(11) . ?
N632 C640 1.452(11) . ?
N642 H642 1.0000 . ?
N642 C3 1.475(10) . ?
N642 C643 1.501(11) . ?
N642 C650 1.480(11) . ?
N652 H652 1.0000 . ?
N652 C4 1.507(9) . ?
N652 C653 1.496(9) . ?
N652 C660 1.546(10) . ?
N662 H662 1.0000 . ?
N662 C661 1.521(10) . ?
N662 C663 1.496(10) . ?
N662 C670 1.478(10) . ?
C11 C21 1.363(11) . ?
C11 C61 1.435(12) . ?
C12 C22 1.418(11) . ?
C12 C62 1.373(11) . ?
C13 C23 1.383(11) . ?
C13 C63 1.431(11) . ?
C14 C24 1.404(11) . ?
C14 C64 1.392(11) . ?
C15 C25 1.447(12) . ?
C15 C65 1.386(11) . ?
C16 C26 1.427(11) . ?
C16 C66 1.360(10) . ?
C21 C31 1.420(11) . ?
C21 C38 1.388(11) . ?
C22 C32 1.398(11) . ?
C22 C221 1.448(11) . ?
C23 C33 1.404(11) . ?
C23 C231 1.454(11) . ?
C24 C34 1.388(11) . ?
C24 C241 1.476(11) . ?
C25 C35 1.376(11) . ?
C25 C251 1.459(11) . ?
C26 C36 1.400(11) . ?
C26 C261 1.459(11) . ?
C31 H31 0.9500 . ?
C31 C41 1.373(11) . ?
C32 H32 0.9500 . ?
C32 C42 1.435(12) . ?
C33 H33 0.9500 . ?
C33 C43 1.367(11) . ?
C34 H34 0.9500 . ?
C34 C44 1.367(11) . ?
C35 H35 0.9500 . ?
C35 C45 1.299(11) . ?
C36 H36 0.9500 . ?
C36 C46 1.405(11) . ?
C38 H38 0.9500 . ?
C41 C51 1.364(11) . ?
C41 C411 1.561(11) . ?
C42 C52 1.384(12) . ?
C42 C421 1.495(12) . ?
C43 C53 1.400(12) . ?
C43 C431 1.497(12) . ?
C44 C54 1.423(12) . ?
C44 C441 1.520(11) . ?
C45 C55 1.400(12) . ?
C45 C451 1.552(11) . ?
C46 C56 1.398(11) . ?
C46 C461 1.501(11) . ?
C51 H51 0.9500 . ?
C51 C61 1.439(11) . ?
C52 H52 0.9500 . ?
C52 C62 1.376(12) . ?
C53 H53 0.9500 . ?
C53 C63 1.360(11) . ?
C54 H54 0.9500 . ?
C54 C64 1.364(11) . ?
C55 H55 0.9500 . ?
C55 C65 1.350(11) . ?
C56 H56 0.9500 . ?
C56 C66 1.365(12) . ?
C61 C611 1.485(11) . ?
C62 C1 1.494(11) . ?
C63 C631 1.441(11) . ?
C64 C3 1.476(11) . ?
C65 C4 1.489(11) . ?
C66 C661 1.473(11) . ?
C221 H221 0.9500 . ?
C231 H231 0.9500 . ?
C241 H241 0.9500 . ?
C251 H251 0.9500 . ?
C261 H261 0.9500 . ?
C411 H41A 0.9800 . ?
C411 H41B 0.9800 . ?
C411 H41C 0.9800 . ?
C421 H42A 0.9800 . ?
C421 H42B 0.9800 . ?
C421 H42C 0.9800 . ?
C431 H43A 0.9800 . ?
C431 H43B 0.9800 . ?
C431 H43C 0.9800 . ?
C441 H44A 0.9800 . ?
C441 H44B 0.9800 . ?
C441 H44C 0.9800 . ?
C451 H45A 0.9800 . ?
C451 H45B 0.9800 . ?
C451 H45C 0.9800 . ?
C461 H46A 0.9800 . ?
C461 H46B 0.9800 . ?
C461 H46C 0.9800 . ?
C611 H61A 0.9900 . ?
C611 H61B 0.9900 . ?
C613 H61C 0.9900 . ?
C613 H61D 0.9900 . ?
C613 C614 1.491(12) . ?
C614 C615 1.380(12) . ?
C614 C619 1.353(12) . ?
C615 H615 0.9500 . ?
C615 C616 1.402(13) . ?
C616 H616 0.9500 . ?
C616 C617 1.363(14) . ?
C617 H617 0.9500 . ?
C617 C618 1.366(13) . ?
C618 H618 0.9500 . ?
C618 C619 1.400(13) . ?
C619 H619 0.9500 . ?
C620 H62A 0.9900 . ?
C620 H62B 0.9900 . ?
C620 C621 1.501(12) . ?
C621 H62C 0.9900 . ?
C621 H62D 0.9900 . ?
C621 C622 1.503(11) . ?
C1 H1A 0.9900 . ?
C1 H1B 0.9900 . ?
C622 H62E 0.9900 . ?
C622 H62F 0.9900 . ?
C622 C2 1.515(11) . ?
C623 H62G 0.9900 . ?
C623 H62H 0.9900 . ?
C623 C624 1.529(13) . ?
C624 C625 1.412(13) . ?
C624 C629 1.403(12) . ?
C625 H625 0.9500 . ?
C625 C626 1.373(13) . ?
C626 H626 0.9500 . ?
C626 C627 1.337(14) . ?
C627 H627 0.9500 . ?
C627 C628 1.412(14) . ?
C628 H628 0.9500 . ?
C628 C629 1.401(13) . ?
C629 H629 0.9500 . ?
C630 H63A 0.9900 . ?
C630 H63B 0.9900 . ?
C630 C2 1.515(12) . ?
C631 H63C 0.9900 . ?
C631 H63D 0.9900 . ?
C2 H2A 0.9900 . ?
C2 H2B 0.9900 . ?
C633 H63E 0.9900 . ?
C633 H63F 0.9900 . ?
C633 C639 1.545(14) . ?
C634 H634 0.9500 . ?
C634 C635 1.428(14) . ?
C634 C639 1.416(13) . ?
C635 H635 0.9500 . ?
C635 C636 1.344(14) . ?
C636 H636 0.9500 . ?
C636 C637 1.371(14) . ?
C637 H637 0.9500 . ?
C637 C638 1.453(14) . ?
C638 H638 0.9500 . ?
C638 C639 1.360(13) . ?
C640 H64A 0.9900 . ?
C640 H64B 0.9900 . ?
C640 C641 1.321(13) . ?
C641 H64C 0.9900 . ?
C641 H64D 0.9900 . ?
C641 C652 1.471(14) . ?
C3 H3A 0.9900 . ?
C3 H3B 0.9900 . ?
C643 H64E 0.9900 . ?
C643 H64F 0.9900 . ?
C643 C644 1.515(15) . ?
C644 C645 1.358(15) . ?
C644 C649 1.363(15) . ?
C645 H645 0.9500 . ?
C645 C646 1.426(19) . ?
C646 H646 0.9500 . ?
C646 C647 1.31(2) . ?
C647 H647 0.9500 . ?
C647 C648 1.474(19) . ?
C648 H648 0.9500 . ?
C648 C649 1.461(15) . ?
C649 H649 0.9500 . ?
C650 H65A 0.9900 . ?
C650 H65B 0.9900 . ?
C650 C651 1.537(12) . ?
C651 H65C 0.9900 . ?
C651 H65D 0.9900 . ?
C651 C652 1.500(12) . ?
C4 H4A 0.9900 . ?
C4 H4B 0.9900 . ?
C652 H65E 0.9900 . ?
C652 H65F 0.9900 . ?
C653 H65G 0.9900 . ?
C653 H65H 0.9900 . ?
C653 C654 1.516(12) . ?
C654 C655 1.341(12) . ?
C654 C659 1.439(13) . ?
C655 H655 0.9500 . ?
C655 C656 1.399(13) . ?
C656 H656 0.9500 . ?
C656 C657 1.322(14) . ?
C657 H657 0.9500 . ?
C657 C658 1.390(16) . ?
C658 H658 0.9500 . ?
C658 C659 1.358(14) . ?
C659 H659 0.9500 . ?
C660 H66A 0.9900 . ?
C660 H66B 0.9900 . ?
C660 C673 1.536(11) . ?
C661 H66C 0.9900 . ?
C661 H66D 0.9900 . ?
C663 H66E 0.9900 . ?
C663 H66F 0.9900 . ?
C663 C664 1.513(12) . ?
C664 C665 1.371(12) . ?
C664 C669 1.385(13) . ?
C665 H665 0.9500 . ?
C665 C666 1.393(13) . ?
C666 H666 0.9500 . ?
C666 C667 1.319(15) . ?
C667 H667 0.9500 . ?
C667 C668 1.418(16) . ?
C668 H668 0.9500 . ?
C668 C669 1.329(13) . ?
C669 H669 0.9500 . ?
C670 H67A 0.9900 . ?
C670 H67B 0.9900 . ?
C670 C671 1.528(11) . ?
C671 H67C 0.9900 . ?
C671 H67D 0.9900 . ?
C671 C672 1.571(11) . ?
C672 H67E 0.9900 . ?
C672 H67F 0.9900 . ?
C672 C673 1.482(11) . ?
C673 H67G 0.9900 . ?
C673 H67H 0.9900 . ?
F1 B1 1.300(12) . ?
F2 B1 1.354(12) . ?
F3 B1 1.296(13) . ?
F4 B1 1.299(13) . ?
F5A B2A 1.318(18) . ?
F6A B2A 1.326(18) . ?
F7A B2A 1.311(18) . ?
F8A B2A 1.343(18) . ?
F5B B2B 1.313(18) . ?
F6B B2B 1.316(18) . ?
F7B B2B 1.326(18) . ?
F8B B2B 1.362(18) . ?
F9 B3 1.364(12) . ?
F10 B3 1.333(13) . ?
F11 B3 1.343(13) . ?
F12 B3 1.339(13) . ?
N100 C101 1.405(18) . ?
N100 C105 1.450(16) . ?
C101 H101 0.9500 . ?
C101 C102 1.45(2) . ?
C102 H102 0.9500 . ?
C102 C103 1.34(2) . ?
C103 H103 0.9500 . ?
C103 C104 1.335(18) . ?
C104 H104 0.9500 . ?
C104 C105 1.283(16) . ?
C105 H105 0.9500 . ?

loop_
_geom_torsion_atom_site_label_1
_geom_torsion_atom_site_label_2
_geom_torsion_atom_site_label_3
_geom_torsion_atom_site_label_4
_geom_torsion
_geom_torsion_site_symmetry_1
_geom_torsion_site_symmetry_2
_geom_torsion_site_symmetry_3
_geom_torsion_site_symmetry_4
_geom_torsion_publ_flag
Fe1 O6 C15 C25 -4.2(13) . . . . ?
Fe1 O6 C15 C65 176.7(6) . . . . ?
Fe1 O233 N232 Fe2 8.7(7) . . . . ?
Fe1 O233 N232 C231 -175.6(5) . . . . ?
Fe1 N252 C251 C25 11.7(13) . . . . ?
Fe2 O3 C13 C23 15.4(13) . . . . ?
Fe2 O3 C13 C63 -164.9(6) . . . . ?
Fe2 O223 N222 Fe3 23.0(6) . . . . ?
Fe2 O223 N222 C221 -153.9(6) . . . . ?
Fe2 N232 C231 C23 -5.3(12) . . . . ?
Fe3 O2 C12 C22 -18.9(11) . . . . ?
Fe3 O2 C12 C62 163.5(6) . . . . ?
Fe3 O253 N252 Fe1 22.5(6) . . . . ?
Fe3 O253 N252 C251 -152.9(6) . . . . ?
Fe3 N222 C221 C22 0.2(13) . . . . ?
Fe4 O7 C16 C26 14.8(12) . . . . ?
Fe4 O7 C16 C66 -160.9(6) . . . . ?
Fe4 O243 N242 Fe5 -13.8(7) . . . . ?
Fe4 O243 N242 C241 164.4(6) . . . . ?
Fe4 N262 C261 C26 -9.4(12) . . . . ?
Fe5 O4 C14 C24 -10.6(12) . . . . ?
Fe5 O4 C14 C64 166.7(6) . . . . ?
Fe5 O5 N5 Fe6 -24.6(8) . . . . ?
Fe5 O5 N5 C38 150.8(6) . . . . ?
Fe5 N242 C241 C24 -8.3(12) . . . . ?
Fe6 O1 C11 C21 4.0(13) . . . . ?
Fe6 O1 C11 C61 -176.6(5) . . . . ?
Fe6 O263 N262 Fe4 -24.9(6) . . . . ?
Fe6 O263 N262 C261 149.3(6) . . . . ?
Fe6 N5 C38 C21 -4.7(12) . . . . ?
O1 C11 C21 C31 -175.8(8) . . . . ?
O1 C11 C21 C38 3.6(15) . . . . ?
O1 C11 C61 C51 177.1(7) . . . . ?
O1 C11 C61 C611 -4.3(12) . . . . ?
O2 C12 C22 C32 -176.8(8) . . . . ?
O2 C12 C22 C221 4.4(12) . . . . ?
O2 C12 C62 C52 174.0(8) . . . . ?
O2 C12 C62 C1 -6.7(12) . . . . ?
O3 C13 C23 C33 -178.6(8) . . . . ?
O3 C13 C23 C231 2.9(13) . . . . ?
O3 C13 C63 C53 179.3(8) . . . . ?
O3 C13 C63 C631 -2.2(11) . . . . ?
O4 C14 C24 C34 179.2(7) . . . . ?
O4 C14 C24 C241 2.5(13) . . . . ?
O4 C14 C64 C54 179.0(8) . . . . ?
O4 C14 C64 C3 -2.5(13) . . . . ?
O5 N5 C38 C21 -179.8(8) . . . . ?
O6 C15 C25 C35 175.1(8) . . . . ?
O6 C15 C25 C251 -1.2(13) . . . . ?
O6 C15 C65 C55 -178.9(8) . . . . ?
O6 C15 C65 C4 0.0(12) . . . . ?
O7 C16 C26 C36 -177.5(8) . . . . ?
O7 C16 C26 C261 0.8(12) . . . . ?
O7 C16 C66 C56 177.7(8) . . . . ?
O7 C16 C66 C661 -6.9(12) . . . . ?
O223 N222 C221 C22 176.9(7) . . . . ?
O233 N232 C231 C23 179.6(7) . . . . ?
O243 N242 C241 C24 173.6(7) . . . . ?
O253 N252 C251 C25 -173.5(7) . . . . ?
O263 N262 C261 C26 177.0(6) . . . . ?
N612 C613 C614 C615 70.9(11) . . . . ?
N612 C613 C614 C619 -113.2(9) . . . . ?
N612 C620 C621 C622 62.9(11) . . . . ?
N622 C623 C624 C625 -107.7(10) . . . . ?
N622 C623 C624 C629 76.7(11) . . . . ?
N622 C630 C2 C622 73.4(10) . . . . ?
N632 C633 C639 C634 71.2(12) . . . . ?
N632 C633 C639 C638 -111.6(11) . . . . ?
N632 C640 C641 C652 -39(3) . . . . ?
N642 C643 C644 C645 102.9(12) . . . . ?
N642 C643 C644 C649 -81.1(13) . . . . ?
N642 C650 C651 C652 80.6(11) . . . . ?
N652 C653 C654 C655 83.5(12) . . . . ?
N652 C653 C654 C659 -98.0(10) . . . . ?
N652 C660 C673 C672 97.6(9) . . . . ?
N662 C663 C664 C665 78.6(11) . . . . ?
N662 C663 C664 C669 -102.7(10) . . . . ?
N662 C670 C671 C672 172.6(7) . . . . ?
C11 C21 C31 C41 -2.9(14) . . . . ?
C11 C21 C38 N5 -2.6(15) . . . . ?
C11 C61 C611 N612 62.0(10) . . . . ?
C12 C22 C32 C42 1.3(13) . . . . ?
C12 C22 C221 N222 4.4(14) . . . . ?
C12 C62 C1 N622 54.2(11) . . . . ?
C13 C23 C33 C43 4.2(14) . . . . ?
C13 C23 C231 N232 -7.0(13) . . . . ?
C13 C63 C631 N632 65.6(10) . . . . ?
C14 C24 C34 C44 -0.6(13) . . . . ?
C14 C24 C241 N242 7.0(14) . . . . ?
C14 C64 C3 N642 50.2(12) . . . . ?
C15 C25 C35 C45 7.1(14) . . . . ?
C15 C25 C251 N252 -3.3(14) . . . . ?
C15 C65 C4 N652 84.0(10) . . . . ?
C16 C26 C36 C46 1.5(13) . . . . ?
C16 C26 C261 N262 -2.2(13) . . . . ?
C16 C66 C661 N662 54.8(10) . . . . ?
C21 C11 C61 C51 -3.4(13) . . . . ?
C21 C11 C61 C611 175.2(8) . . . . ?
C21 C31 C41 C51 -0.6(15) . . . . ?
C21 C31 C41 C411 178.6(8) . . . . ?
C22 C12 C62 C52 -3.6(13) . . . . ?
C22 C12 C62 C1 175.8(8) . . . . ?
C22 C32 C42 C52 -0.1(14) . . . . ?
C22 C32 C42 C421 176.1(9) . . . . ?
C23 C13 C63 C53 -1.0(13) . . . . ?
C23 C13 C63 C631 177.5(8) . . . . ?
C23 C33 C43 C53 -10.2(14) . . . . ?
C23 C33 C43 C431 -177.2(9) . . . . ?
C24 C14 C64 C54 -3.8(14) . . . . ?
C24 C14 C64 C3 174.7(8) . . . . ?
C24 C34 C44 C54 0.8(14) . . . . ?
C24 C34 C44 C441 -176.6(8) . . . . ?
C25 C15 C65 C55 1.9(13) . . . . ?
C25 C15 C65 C4 -179.1(8) . . . . ?
C25 C35 C45 C55 -3.9(16) . . . . ?
C25 C35 C45 C451 173.0(9) . . . . ?
C26 C16 C66 C56 2.0(13) . . . . ?
C26 C16 C66 C661 177.4(8) . . . . ?
C26 C36 C46 C56 -1.4(13) . . . . ?
C26 C36 C46 C461 -179.1(8) . . . . ?
C31 C21 C38 N5 176.8(8) . . . . ?
C31 C41 C51 C61 2.1(14) . . . . ?
C32 C22 C221 N222 -174.5(9) . . . . ?
C32 C42 C52 C62 -3.1(14) . . . . ?
C33 C23 C231 N232 174.5(8) . . . . ?
C33 C43 C53 C63 11.0(14) . . . . ?
C34 C24 C241 N242 -169.8(8) . . . . ?
C34 C44 C54 C64 -2.6(15) . . . . ?
C35 C25 C251 N252 -179.4(9) . . . . ?
C35 C45 C55 C65 -0.3(15) . . . . ?
C36 C26 C261 N262 176.2(8) . . . . ?
C36 C46 C56 C66 1.7(14) . . . . ?
C38 C21 C31 C41 177.7(9) . . . . ?
C41 C51 C61 C11 -0.1(13) . . . . ?
C41 C51 C61 C611 -178.7(9) . . . . ?
C42 C52 C62 C12 4.9(14) . . . . ?
C42 C52 C62 C1 -174.5(9) . . . . ?
C43 C53 C63 C13 -5.7(14) . . . . ?
C43 C53 C63 C631 176.0(9) . . . . ?
C44 C54 C64 C14 4.0(14) . . . . ?
C44 C54 C64 C3 -174.5(9) . . . . ?
C45 C55 C65 C15 1.1(14) . . . . ?
C45 C55 C65 C4 -177.7(9) . . . . ?
C46 C56 C66 C16 -2.1(15) . . . . ?
C46 C56 C66 C661 -177.2(9) . . . . ?
C51 C61 C611 N612 -119.4(8) . . . . ?
C52 C62 C1 N622 -126.4(9) . . . . ?
C53 C63 C631 N632 -116.1(10) . . . . ?
C54 C64 C3 N642 -131.4(10) . . . . ?
C55 C65 C4 N652 -97.0(10) . . . . ?
C56 C66 C661 N662 -130.1(9) . . . . ?
C61 C11 C21 C31 4.9(13) . . . . ?
C61 C11 C21 C38 -175.7(9) . . . . ?
C62 C12 C22 C32 0.5(13) . . . . ?
C62 C12 C22 C221 -178.3(8) . . . . ?
C63 C13 C23 C33 1.8(12) . . . . ?
C63 C13 C23 C231 -176.8(8) . . . . ?
C64 C14 C24 C34 2.1(13) . . . . ?
C64 C14 C24 C241 -174.6(8) . . . . ?
C65 C15 C25 C35 -5.8(13) . . . . ?
C65 C15 C25 C251 177.9(8) . . . . ?
C66 C16 C26 C36 -1.8(12) . . . . ?
C66 C16 C26 C261 176.5(8) . . . . ?
C221 C22 C32 C42 -179.8(8) . . . . ?
C231 C23 C33 C43 -177.1(9) . . . . ?
C241 C24 C34 C44 176.4(8) . . . . ?
C251 C25 C35 C45 -176.7(9) . . . . ?
C261 C26 C36 C46 -176.9(8) . . . . ?
C411 C41 C51 C61 -177.2(8) . . . . ?
C421 C42 C52 C62 -179.1(9) . . . . ?
C431 C43 C53 C63 178.4(9) . . . . ?
C441 C44 C54 C64 174.9(9) . . . . ?
C451 C45 C55 C65 -177.3(9) . . . . ?
C461 C46 C56 C66 179.4(10) . . . . ?
C611 N612 C613 C614 64.2(9) . . . . ?
C611 N612 C620 C621 -146.8(8) . . . . ?
C613 N612 C611 C61 -172.5(7) . . . . ?
C613 N612 C620 C621 90.0(9) . . . . ?
C613 C614 C615 C616 178.5(9) . . . . ?
C613 C614 C619 C618 -178.7(9) . . . . ?
C614 C615 C616 C617 -1.2(15) . . . . ?
C615 C614 C619 C618 -2.9(14) . . . . ?
C615 C616 C617 C618 0.3(16) . . . . ?
C616 C617 C618 C619 -0.7(16) . . . . ?
C617 C618 C619 C614 2.0(15) . . . . ?
C619 C614 C615 C616 2.6(15) . . . . ?
C620 N612 C611 C61 65.1(9) . . . . ?
C620 N612 C613 C614 -171.6(8) . . . . ?
C620 C621 C622 C2 63.6(11) . . . . ?
C621 C622 C2 C630 79.4(11) . . . . ?
C1 N622 C623 C624 -165.0(8) . . . . ?
C1 N622 C630 C2 95.3(9) . . . . ?
C623 N622 C1 C62 74.0(9) . . . . ?
C623 N622 C630 C2 -142.4(8) . . . . ?
C623 C624 C625 C626 176.8(10) . . . . ?
C623 C624 C629 C628 -178.7(9) . . . . ?
C624 C625 C626 C627 3.8(17) . . . . ?
C625 C624 C629 C628 5.6(15) . . . . ?
C625 C626 C627 C628 1.9(19) . . . . ?
C626 C627 C628 C629 -3.6(18) . . . . ?
C627 C628 C629 C624 -0.4(16) . . . . ?
C629 C624 C625 C626 -7.5(16) . . . . ?
C630 N622 C1 C62 -162.0(8) . . . . ?
C630 N622 C623 C624 69.1(9) . . . . ?
C631 N632 C633 C639 -131.1(9) . . . . ?
C631 N632 C640 C641 167.6(14) . . . . ?
C633 N632 C631 C63 74.6(10) . . . . ?
C633 N632 C640 C641 -66.6(18) . . . . ?
C634 C635 C636 C637 6.3(18) . . . . ?
C635 C634 C639 C633 -179.7(9) . . . . ?
C635 C634 C639 C638 3.3(16) . . . . ?
C635 C636 C637 C638 -2.7(17) . . . . ?
C636 C637 C638 C639 -0.4(15) . . . . ?
C637 C638 C639 C633 -177.0(9) . . . . ?
C637 C638 C639 C634 0.0(15) . . . . ?
C639 C634 C635 C636 -6.4(16) . . . . ?
C640 N632 C631 C63 -160.3(9) . . . . ?
C640 N632 C633 C639 102.0(11) . . . . ?
C640 C641 C652 C651 158.3(15) . . . . ?
C3 N642 C643 C644 -58.3(13) . . . . ?
C3 N642 C650 C651 -154.4(8) . . . . ?
C643 N642 C3 C64 -170.7(8) . . . . ?
C643 N642 C650 C651 78.6(10) . . . . ?
C643 C644 C645 C646 178.1(13) . . . . ?
C643 C644 C649 C648 179.0(9) . . . . ?
C644 C645 C646 C647 3(2) . . . . ?
C645 C644 C649 C648 -5.2(16) . . . . ?
C645 C646 C647 C648 -5(3) . . . . ?
C646 C647 C648 C649 2(2) . . . . ?
C647 C648 C649 C644 3.6(16) . . . . ?
C649 C644 C645 C646 2(2) . . . . ?
C650 N642 C3 C64 63.7(10) . . . . ?
C650 N642 C643 C644 66.5(12) . . . . ?
C650 C651 C652 C641 75.6(13) . . . . ?
C4 N652 C653 C654 -178.2(8) . . . . ?
C4 N652 C660 C673 75.5(9) . . . . ?
C653 N652 C4 C65 75.1(9) . . . . ?
C653 N652 C660 C673 -161.5(8) . . . . ?
C653 C654 C655 C656 178.5(8) . . . . ?
C653 C654 C659 C658 -177.6(9) . . . . ?
C654 C655 C656 C657 1.5(16) . . . . ?
C655 C654 C659 C658 1.0(14) . . . . ?
C655 C656 C657 C658 -3.7(18) . . . . ?
C656 C657 C658 C659 4.9(19) . . . . ?
C657 C658 C659 C654 -3.5(17) . . . . ?
C659 C654 C655 C656 -0.1(14) . . . . ?
C660 N652 C4 C65 -160.9(7) . . . . ?
C660 N652 C653 C654 57.0(11) . . . . ?
C661 N662 C663 C664 66.8(9) . . . . ?
C661 N662 C670 C671 -158.1(8) . . . . ?
C663 N662 C661 C66 -171.1(7) . . . . ?
C663 N662 C670 C671 72.7(10) . . . . ?
C663 C664 C665 C666 177.4(9) . . . . ?
C663 C664 C669 C668 -178.6(10) . . . . ?
C664 C665 C666 C667 2.7(17) . . . . ?
C665 C664 C669 C668 0.1(16) . . . . ?
C665 C666 C667 C668 -2.5(19) . . . . ?
C666 C667 C668 C669 1.1(19) . . . . ?
C667 C668 C669 C664 0.0(19) . . . . ?
C669 C664 C665 C666 -1.3(14) . . . . ?
C670 N662 C661 C66 59.6(9) . . . . ?
C670 N662 C663 C664 -165.4(8) . . . . ?
C670 C671 C672 C673 -66.2(10) . . . . ?
C671 C672 C673 C660 178.5(8) . . . . ?
N100 C101 C102 C103 3(3) . . . . ?
C101 N100 C105 C104 1(2) . . . . ?
C101 C102 C103 C104 2(3) . . . . ?
C102 C103 C104 C105 -5(3) . . . . ?
C103 C104 C105 N100 4(2) . . . . ?
C105 N100 C101 C102 -4(2) . . . . ?

loop_
_smtbx_masks_void_nr
_smtbx_masks_void_average_x
_smtbx_masks_void_average_y
_smtbx_masks_void_average_z
_smtbx_masks_void_volume
_smtbx_masks_void_count_electrons
_smtbx_masks_void_content
1 -0.447 -0.412 -0.525 4208.8 246.9 '24 H2O'
2 0.067 0.560 0.407 0.1 0.0 ?
3 0.067 0.940 0.907 0.1 0.0 ?
4 0.181 0.080 0.006 0.3 0.0 ?
5 0.181 0.420 0.506 0.3 0.0 ?
6 0.222 0.083 0.037 0.0 0.0 ?
7 0.222 0.417 0.537 0.0 0.0 ?
8 0.314 0.159 0.667 0.2 0.0 ?
9 0.314 0.341 0.167 0.2 0.0 ?
10 0.686 0.659 0.833 0.2 0.0 ?
11 0.686 0.841 0.333 0.2 0.0 ?
12 0.778 0.583 0.463 0.0 0.0 ?
13 0.778 0.917 0.963 0.0 0.0 ?
14 0.819 0.580 0.494 0.3 0.0 ?
15 0.819 0.920 0.994 0.3 0.0 ?
16 0.933 0.060 0.093 0.1 0.0 ?
17 0.933 0.440 0.593 0.1 0.0 ?
